data_4303581
loop_
_publ_author_name
'Kuppuswamy Arumugam'
'Mohamed C. Shaw'
'P. Chandrasekaran'
'Dino Villagr\'an'
'Thomas G. Gray'
'Joel T. Mague'
'James P. Donahue'

_publ_contact_author 'James P. Donahue'
_publ_contact_author_address
;
   James P. Donahue
   Department of Chemistry
   Tulane University
   Percival Stern Hall, Room 2015
   6400 Freret Street
   New Orleans, Louisiana 70118-5698
;
_publ_contact_author_email donahue@tulane.edu
_publ_section_title
;
Synthesis, Structures, and Properties of 1,2,4,5-Benzenetetrathiolate
Linked Group 10 Metal Complexes
;
_journal_name_full 'Inorganic Chemistry'
_journal_page_first 10591
_journal_page_last 10607
_journal_paper_doi 10.1021/ic901257s
_journal_volume 48
_journal_year 2009
_chemical_formula_moiety '(C40 H68 Ni P2 S4 Sn), 0.5(C2 H4 Cl2)'
_chemical_formula_sum 'C41 H70 Cl Ni P2 S4 Sn'
_chemical_formula_weight 966.07
_chemical_name_systematic
; 
 Di-n-butyltin(\m-1,2,4,5-tetrathiolatobenzene)(1,2-bis(di 
 cyclohexylphosphino)ethane)nickel(II) 1,2-dichloroethane 
 hemisolvate 
;
_space_group_IT_number 14
_symmetry_cell_setting monoclinic
_symmetry_space_group_name_Hall '-P 2ybc'
_symmetry_space_group_name_H-M 'P 1 21/c 1'
_atom_sites_solution_hydrogens geom
_atom_sites_solution_primary direct
_atom_sites_solution_secondary difmap
_audit_creation_method SHELXL-97
_cell_angle_alpha 90.00
_cell_angle_beta 97.497(3)
_cell_angle_gamma 90.00
_cell_formula_units_Z 16
_cell_length_a 38.367(3)
_cell_length_b 10.3214(9)
_cell_length_c 48.842(4)
_cell_measurement_reflns_used 9624
_cell_measurement_temperature 100(2)
_cell_measurement_theta_max 25.37
_cell_measurement_theta_min 2.31
_cell_volume 19176(3)
_computing_cell_refinement 'Bruker SAINT (Bruker-AXS 2008a)'
_computing_data_collection 'Bruker APEX2 (Bruker-AXS, 2008)'
_computing_data_reduction 'Bruker SAINT (Bruker-AXS 2008a)'
_computing_molecular_graphics 'Bruker SHELXTL(Bruker-AXS 2008b)'
_computing_publication_material 'Bruker SHELXTL(Bruker-AXS 2008b)'
_computing_structure_refinement 'SHELXL-97 (Sheldrick, 2008)'
_computing_structure_solution 'SHELXS-97 (Sheldrick, 2008)'
_diffrn_ambient_temperature 100(2)
_diffrn_measured_fraction_theta_full 0.980
_diffrn_measured_fraction_theta_max 0.980
_diffrn_measurement_device_type 'Bruker APEX-I CCD'
_diffrn_measurement_method '\f and \w scans'
_diffrn_radiation_monochromator graphite
_diffrn_radiation_source 'fine-focus sealed tube'
_diffrn_radiation_type MoK\a
_diffrn_radiation_wavelength 0.71073
_diffrn_reflns_av_R_equivalents 0.0583
_diffrn_reflns_av_sigmaI/netI 0.0615
_diffrn_reflns_limit_h_max 46
_diffrn_reflns_limit_h_min -46
_diffrn_reflns_limit_k_max 12
_diffrn_reflns_limit_k_min -12
_diffrn_reflns_limit_l_max 58
_diffrn_reflns_limit_l_min -57
_diffrn_reflns_number 155239
_diffrn_reflns_theta_full 25.40
_diffrn_reflns_theta_max 25.40
_diffrn_reflns_theta_min 1.27
_exptl_absorpt_coefficient_mu 1.237
_exptl_absorpt_correction_T_max 0.9239
_exptl_absorpt_correction_T_min 0.8199
_exptl_absorpt_correction_type multi-scan
_exptl_absorpt_process_details 'SADABS (Sheldrick, 2008a)'
_exptl_crystal_colour orange
_exptl_crystal_density_diffrn 1.338
_exptl_crystal_density_method 'not measured'
_exptl_crystal_description Column
_exptl_crystal_F_000 8080
_exptl_crystal_size_max 0.24
_exptl_crystal_size_mid 0.12
_exptl_crystal_size_min 0.07
_platon_squeeze_details
;
;
_refine_diff_density_max 2.379
_refine_diff_density_min -1.380
_refine_diff_density_rms 0.137
_refine_ls_extinction_method none
_refine_ls_goodness_of_fit_ref 1.086
_refine_ls_hydrogen_treatment constr
_refine_ls_matrix_type full
_refine_ls_number_parameters 1822
_refine_ls_number_reflns 34626
_refine_ls_number_restraints 75
_refine_ls_restrained_S_all 1.086
_refine_ls_R_factor_all 0.1094
_refine_ls_R_factor_gt 0.0806
_refine_ls_shift/su_max 0.002
_refine_ls_shift/su_mean 0.000
_refine_ls_structure_factor_coef Fsqd
_refine_ls_weighting_details 'calc w=1/[\s^2^(Fo^2^)+(0.0426P)^2^+211.6400P] where P=(Fo^2^+2Fc^2^)/3'
_refine_ls_weighting_scheme calc
_refine_ls_wR_factor_gt 0.1687
_refine_ls_wR_factor_ref 0.1795
_reflns_number_gt 25356
_reflns_number_total 34626
_reflns_threshold_expression >2sigma(I)
_cod_data_source_file ic901257s_si_001_16.cif
_cod_data_source_block jpd246a1_0m
_cod_depositor_comments
;
The following automatic conversions were performed:
'_symmetry_cell_setting' value 'Monoclinic' changed to 'monoclinic'
according to '/home/saulius/struct/CIF-dictionaries/cif_core.dic'
dictionary named 'cif_core.dic' version 2.4.1 from 2010-06-29.

Automatic conversion script
Id: cif_fix_enum 1527 2010-12-29 10:47:43Z saulius 
;
_cod_database_code 4303581

loop_
_symmetry_equiv_pos_as_xyz
'x, y, z'
'-x, y+1/2, -z+1/2'
'-x, -y, -z'
'x, -y-1/2, z-1/2'

loop_
_atom_site_label
_atom_site_type_symbol
_atom_site_fract_x
_atom_site_fract_y
_atom_site_fract_z
_atom_site_U_iso_or_equiv
_atom_site_adp_type
_atom_site_occupancy
_atom_site_symmetry_multiplicity
_atom_site_calc_flag
_atom_site_refinement_flags
_atom_site_disorder_assembly
_atom_site_disorder_group
Sn1 Sn 0.522571(14) 0.63523(6) 0.748726(12) 0.03348(15) Uani 1 1 d D . .
Ni1 Ni 0.34061(2) 0.98369(10) 0.65585(2) 0.0271(2) Uani 1 1 d . . .
S1 S 0.39663(5) 1.0066(2) 0.65562(4) 0.0289(5) Uani 1 1 d . . .
S2 S 0.34829(5) 0.8289(2) 0.68609(4) 0.0320(5) Uani 1 1 d . . .
S3 S 0.51386(5) 0.8067(2) 0.71446(5) 0.0383(6) Uani 1 1 d . A .
S4 S 0.46094(5) 0.5842(2) 0.74175(4) 0.0316(5) Uani 1 1 d . A .
P1 P 0.33120(5) 1.1593(2) 0.63158(4) 0.0277(5) Uani 1 1 d . . .
P2 P 0.28447(5) 0.9475(2) 0.64903(4) 0.0282(5) Uani 1 1 d . . .
C1 C 0.4156(2) 0.8962(8) 0.68036(16) 0.0281(18) Uani 1 1 d . . .
C2 C 0.39396(19) 0.8147(8) 0.69360(16) 0.0264(18) Uani 1 1 d . A .
C3 C 0.46754(19) 0.7987(8) 0.70659(15) 0.0254(18) Uani 1 1 d . . .
C4 C 0.4458(2) 0.7116(7) 0.71878(16) 0.0261(18) Uani 1 1 d . A .
C5 C 0.4521(2) 0.8877(8) 0.68738(16) 0.0307(19) Uani 1 1 d . A .
H5 H 0.4667 0.9447 0.6787 0.037 Uiso 1 1 calc R . .
C6 C 0.40978(19) 0.7237(8) 0.71248(16) 0.0274(18) Uani 1 1 d . . .
H6 H 0.3951 0.6677 0.7214 0.033 Uiso 1 1 calc R A .
C7 C 0.3351(2) 1.3069(8) 0.65269(16) 0.0281(18) Uani 1 1 d . . .
H7 H 0.3270 1.3813 0.6403 0.034 Uiso 1 1 calc R . .
C8 C 0.3732(2) 1.3346(8) 0.66539(18) 0.033(2) Uani 1 1 d . . .
H8A H 0.3827 1.2582 0.6762 0.040 Uiso 1 1 calc R . .
H8B H 0.3878 1.3489 0.6504 0.040 Uiso 1 1 calc R . .
C9 C 0.3756(2) 1.4529(9) 0.68412(18) 0.038(2) Uani 1 1 d . . .
H9A H 0.3688 1.5310 0.6730 0.046 Uiso 1 1 calc R . .
H9B H 0.4003 1.4642 0.6927 0.046 Uiso 1 1 calc R . .
C10 C 0.3518(3) 1.4394(9) 0.70674(18) 0.046(2) Uani 1 1 d . . .
H10A H 0.3596 1.3649 0.7188 0.055 Uiso 1 1 calc R . .
H10B H 0.3535 1.5185 0.7183 0.055 Uiso 1 1 calc R . .
C11 C 0.3138(3) 1.4190(9) 0.69414(18) 0.043(2) Uani 1 1 d . . .
H11A H 0.3053 1.4966 0.6834 0.051 Uiso 1 1 calc R . .
H11B H 0.2989 1.4067 0.7090 0.051 Uiso 1 1 calc R . .
C12 C 0.3110(2) 1.2998(9) 0.67524(17) 0.039(2) Uani 1 1 d . . .
H12A H 0.3170 1.2216 0.6866 0.047 Uiso 1 1 calc R . .
H12B H 0.2864 1.2908 0.6665 0.047 Uiso 1 1 calc R . .
C13 C 0.3603(2) 1.1846(8) 0.60522(16) 0.0297(19) Uani 1 1 d . . .
H13 H 0.3848 1.1848 0.6152 0.036 Uiso 1 1 calc R . .
C14 C 0.3587(2) 1.0725(9) 0.58473(18) 0.038(2) Uani 1 1 d . . .
H14A H 0.3355 1.0713 0.5732 0.046 Uiso 1 1 calc R . .
H14B H 0.3618 0.9893 0.5948 0.046 Uiso 1 1 calc R . .
C15 C 0.3880(2) 1.0893(10) 0.56635(18) 0.043(2) Uani 1 1 d . . .
H15A H 0.4111 1.0835 0.5779 0.051 Uiso 1 1 calc R . .
H15B H 0.3865 1.0178 0.5527 0.051 Uiso 1 1 calc R . .
C16 C 0.3854(3) 1.2183(10) 0.55108(19) 0.047(2) Uani 1 1 d . . .
H16A H 0.3637 1.2198 0.5377 0.057 Uiso 1 1 calc R . .
H16B H 0.4057 1.2276 0.5406 0.057 Uiso 1 1 calc R . .
C17 C 0.3849(3) 1.3323(10) 0.57128(19) 0.047(2) Uani 1 1 d . . .
H17A H 0.4079 1.3382 0.5830 0.057 Uiso 1 1 calc R . .
H17B H 0.3810 1.4142 0.5608 0.057 Uiso 1 1 calc R . .
C18 C 0.3560(2) 1.3137(9) 0.58935(18) 0.040(2) Uani 1 1 d . . .
H18A H 0.3329 1.3151 0.5777 0.048 Uiso 1 1 calc R . .
H18B H 0.3566 1.3862 0.6027 0.048 Uiso 1 1 calc R . .
C19 C 0.2630(2) 0.9204(9) 0.68033(17) 0.033(2) Uani 1 1 d . . .
H19 H 0.2731 0.8386 0.6890 0.039 Uiso 1 1 calc R . .
C20 C 0.2715(2) 1.0280(9) 0.70169(17) 0.039(2) Uani 1 1 d . . .
H20A H 0.2973 1.0385 0.7057 0.046 Uiso 1 1 calc R . .
H20B H 0.2614 1.1108 0.6941 0.046 Uiso 1 1 calc R . .
C21 C 0.2564(2) 0.9966(10) 0.72840(19) 0.046(3) Uani 1 1 d . . .
H21A H 0.2685 0.9195 0.7371 0.055 Uiso 1 1 calc R . .
H21B H 0.2609 1.0702 0.7414 0.055 Uiso 1 1 calc R . .
C22 C 0.2173(3) 0.9708(11) 0.7231(2) 0.053(3) Uani 1 1 d . . .
H22A H 0.2049 1.0514 0.7166 0.063 Uiso 1 1 calc R . .
H22B H 0.2088 0.9444 0.7405 0.063 Uiso 1 1 calc R . .
C23 C 0.2090(2) 0.8654(10) 0.70166(19) 0.045(2) Uani 1 1 d . . .
H23A H 0.1832 0.8526 0.6982 0.054 Uiso 1 1 calc R . .
H23B H 0.2197 0.7830 0.7089 0.054 Uiso 1 1 calc R . .
C24 C 0.2229(2) 0.9001(10) 0.67422(19) 0.041(2) Uani 1 1 d . . .
H24A H 0.2176 0.8292 0.6607 0.049 Uiso 1 1 calc R . .
H24B H 0.2114 0.9802 0.6664 0.049 Uiso 1 1 calc R . .
C25 C 0.2713(2) 0.8085(8) 0.62636(17) 0.0293(19) Uani 1 1 d . . .
H25 H 0.2456 0.8174 0.6199 0.035 Uiso 1 1 calc R . .
C26 C 0.2769(2) 0.6766(8) 0.64111(17) 0.034(2) Uani 1 1 d . . .
H26A H 0.3021 0.6665 0.6484 0.040 Uiso 1 1 calc R . .
H26B H 0.2632 0.6741 0.6569 0.040 Uiso 1 1 calc R . .
C27 C 0.2656(2) 0.5653(9) 0.62171(18) 0.039(2) Uani 1 1 d . . .
H27A H 0.2402 0.5728 0.6151 0.046 Uiso 1 1 calc R . .
H27B H 0.2696 0.4822 0.6318 0.046 Uiso 1 1 calc R . .
C28 C 0.2861(2) 0.5658(8) 0.59718(18) 0.037(2) Uani 1 1 d . . .
H28A H 0.3114 0.5527 0.6036 0.044 Uiso 1 1 calc R . .
H28B H 0.2780 0.4937 0.5846 0.044 Uiso 1 1 calc R . .
C29 C 0.2809(2) 0.6935(8) 0.58188(18) 0.036(2) Uani 1 1 d . . .
H29A H 0.2561 0.7011 0.5736 0.043 Uiso 1 1 calc R . .
H29B H 0.2956 0.6943 0.5666 0.043 Uiso 1 1 calc R . .
C30 C 0.2906(2) 0.8093(8) 0.60052(18) 0.033(2) Uani 1 1 d . . .
H30A H 0.2846 0.8900 0.5900 0.039 Uiso 1 1 calc R . .
H30B H 0.3162 0.8092 0.6064 0.039 Uiso 1 1 calc R . .
C31 C 0.28603(19) 1.1591(8) 0.61403(17) 0.0310(19) Uani 1 1 d . . .
H31A H 0.2777 1.2495 0.6112 0.037 Uiso 1 1 calc R . .
H31B H 0.2855 1.1180 0.5957 0.037 Uiso 1 1 calc R . .
C32 C 0.2613(2) 1.0853(8) 0.63087(17) 0.033(2) Uani 1 1 d . . .
H32A H 0.2407 1.0533 0.6184 0.040 Uiso 1 1 calc R . .
H32B H 0.2527 1.1445 0.6445 0.040 Uiso 1 1 calc R . .
C33 C 0.5406(2) 0.7176(9) 0.78812(18) 0.038(2) Uani 0.50 1 d PD A 1
H33A H 0.5545 0.6519 0.7996 0.045 Uiso 0.50 1 calc PR A 1
H33B H 0.5564 0.7913 0.7856 0.045 Uiso 0.50 1 calc PR A 1
C34 C 0.5108(8) 0.764(7) 0.8031(9) 0.070(12) Uani 0.50 1 d PD A 1
H34A H 0.4957 0.6900 0.8066 0.084 Uiso 0.50 1 calc PR A 1
H34B H 0.4962 0.8271 0.7913 0.084 Uiso 0.50 1 calc PR A 1
C35 C 0.5244(10) 0.829(3) 0.8306(8) 0.059(8) Uani 0.50 1 d PD A 1
H35A H 0.5498 0.8098 0.8350 0.071 Uiso 0.50 1 calc PR A 1
H35B H 0.5219 0.9240 0.8284 0.071 Uiso 0.50 1 calc PR A 1
C36 C 0.5059(8) 0.786(3) 0.8546(6) 0.084(6) Uani 0.50 1 d PDU A 1
H36A H 0.5166 0.8295 0.8715 0.127 Uiso 0.50 1 calc PR A 1
H36B H 0.5081 0.6923 0.8568 0.127 Uiso 0.50 1 calc PR A 1
H36C H 0.4810 0.8098 0.8509 0.127 Uiso 0.50 1 calc PR A 1
C33A C 0.5406(2) 0.7176(9) 0.78812(18) 0.038(2) Uani 0.50 1 d PD A 2
H33C H 0.5600 0.6630 0.7973 0.045 Uiso 0.50 1 calc PR A 2
H33D H 0.5505 0.8043 0.7852 0.045 Uiso 0.50 1 calc PR A 2
C34A C 0.5129(9) 0.731(7) 0.8075(8) 0.070(12) Uani 0.50 1 d PD A 2
H34C H 0.5006 0.6476 0.8083 0.084 Uiso 0.50 1 calc PR A 2
H34D H 0.4954 0.7964 0.7997 0.084 Uiso 0.50 1 calc PR A 2
C35A C 0.5276(9) 0.772(3) 0.8368(8) 0.059(8) Uani 0.50 1 d PD A 2
H35C H 0.5368 0.6966 0.8480 0.071 Uiso 0.50 1 calc PR A 2
H35D H 0.5467 0.8366 0.8366 0.071 Uiso 0.50 1 calc PR A 2
C36A C 0.4963(7) 0.832(3) 0.8483(7) 0.084(6) Uani 0.50 1 d PDU A 2
H36D H 0.5040 0.8689 0.8665 0.127 Uiso 0.50 1 calc PR A 2
H36E H 0.4787 0.7644 0.8499 0.127 Uiso 0.50 1 calc PR A 2
H36F H 0.4861 0.8997 0.8358 0.127 Uiso 0.50 1 calc PR A 2
C37 C 0.5578(4) 0.501(3) 0.7337(10) 0.046(4) Uani 0.50 1 d PDU A 1
H37A H 0.5566 0.4148 0.7424 0.055 Uiso 0.50 1 calc PR A 1
H37B H 0.5532 0.4917 0.7134 0.055 Uiso 0.50 1 calc PR A 1
C38 C 0.5931(4) 0.568(2) 0.7428(6) 0.062(5) Uani 0.50 1 d PDU A 1
H38A H 0.5922 0.6553 0.7343 0.074 Uiso 0.50 1 calc PR A 1
H38B H 0.5954 0.5804 0.7631 0.074 Uiso 0.50 1 calc PR A 1
C39 C 0.6255(5) 0.501(2) 0.7361(8) 0.109(7) Uani 0.50 1 d PDU A 1
H39A H 0.6244 0.4831 0.7161 0.130 Uiso 0.50 1 calc PR A 1
H39B H 0.6301 0.4199 0.7467 0.130 Uiso 0.50 1 calc PR A 1
C40 C 0.6527(5) 0.607(2) 0.7457(5) 0.058(4) Uani 0.50 1 d PDU A 1
H40A H 0.6763 0.5754 0.7437 0.086 Uiso 0.50 1 calc PR A 1
H40B H 0.6514 0.6281 0.7651 0.086 Uiso 0.50 1 calc PR A 1
H40C H 0.6476 0.6847 0.7344 0.086 Uiso 0.50 1 calc PR A 1
C37A C 0.5557(4) 0.485(3) 0.7360(10) 0.046(4) Uani 0.50 1 d PDU A 2
H37C H 0.5498 0.4024 0.7448 0.055 Uiso 0.50 1 calc PR A 2
H37D H 0.5504 0.4737 0.7158 0.055 Uiso 0.50 1 calc PR A 2
C38A C 0.5953(4) 0.509(2) 0.7433(6) 0.062(5) Uani 0.50 1 d PDU A 2
H38C H 0.5993 0.6009 0.7384 0.074 Uiso 0.50 1 calc PR A 2
H38D H 0.6004 0.5033 0.7636 0.074 Uiso 0.50 1 calc PR A 2
C39A C 0.6228(5) 0.431(3) 0.7318(7) 0.109(7) Uani 0.50 1 d PDU A 2
H39C H 0.6180 0.4265 0.7114 0.130 Uiso 0.50 1 calc PR A 2
H39D H 0.6240 0.3425 0.7394 0.130 Uiso 0.50 1 calc PR A 2
C40A C 0.6569(5) 0.507(2) 0.7410(5) 0.058(4) Uani 0.50 1 d PDU A 2
H40D H 0.6769 0.4601 0.7351 0.086 Uiso 0.50 1 calc PR A 2
H40E H 0.6602 0.5151 0.7612 0.086 Uiso 0.50 1 calc PR A 2
H40F H 0.6553 0.5932 0.7326 0.086 Uiso 0.50 1 calc PR A 2
Sn2 Sn 1.028374(12) 0.89804(5) 0.250152(10) 0.01774(12) Uani 1 1 d . . .
Ni2 Ni 0.84335(2) 0.56900(9) 0.15684(2) 0.0215(2) Uani 1 1 d . . .
S5 S 0.85266(5) 0.72598(19) 0.18653(4) 0.0251(4) Uani 1 1 d . . .
S6 S 0.89939(5) 0.53577(17) 0.15723(4) 0.0220(4) Uani 1 1 d . . .
S7 S 1.01891(5) 0.73633(18) 0.21385(4) 0.0211(4) Uani 1 1 d . . .
S8 S 0.96720(5) 0.95687(18) 0.24259(4) 0.0209(4) Uani 1 1 d . . .
P3 P 0.78736(5) 0.6102(2) 0.15022(4) 0.0259(5) Uani 1 1 d . . .
P4 P 0.83225(5) 0.3955(2) 0.13215(4) 0.0236(4) Uani 1 1 d . . .
C41 C 0.7742(2) 0.7499(8) 0.12714(17) 0.0301(19) Uani 1 1 d . . .
H41 H 0.7485 0.7402 0.1207 0.036 Uiso 1 1 calc R . .
C42 C 0.7932(2) 0.7464(8) 0.10146(17) 0.0309(19) Uani 1 1 d . . .
H42A H 0.7870 0.6649 0.0913 0.037 Uiso 1 1 calc R . .
H42B H 0.8189 0.7462 0.1073 0.037 Uiso 1 1 calc R . .
C43 C 0.7837(2) 0.8615(8) 0.08204(18) 0.039(2) Uani 1 1 d . . .
H43A H 0.7988 0.8602 0.0671 0.047 Uiso 1 1 calc R . .
H43B H 0.7590 0.8533 0.0735 0.047 Uiso 1 1 calc R . .
C44 C 0.7885(2) 0.9896(8) 0.09738(17) 0.033(2) Uani 1 1 d . . .
H44A H 0.8137 1.0029 0.1042 0.039 Uiso 1 1 calc R . .
H44B H 0.7806 1.0616 0.0846 0.039 Uiso 1 1 calc R . .
C45 C 0.7674(2) 0.9901(8) 0.12148(18) 0.032(2) Uani 1 1 d . . .
H45A H 0.7421 0.9801 0.1146 0.038 Uiso 1 1 calc R . .
H45B H 0.7706 1.0740 0.1313 0.038 Uiso 1 1 calc R . .
C46 C 0.7792(2) 0.8803(8) 0.14126(17) 0.0303(19) Uani 1 1 d . . .
H46A H 0.8043 0.8921 0.1486 0.036 Uiso 1 1 calc R . .
H46B H 0.7654 0.8829 0.1570 0.036 Uiso 1 1 calc R . .
C47 C 0.76635(19) 0.6415(8) 0.18148(16) 0.0305(19) Uani 1 1 d . . .
H47 H 0.7761 0.7255 0.1893 0.037 Uiso 1 1 calc R . .
C48 C 0.7262(2) 0.6581(8) 0.17569(17) 0.032(2) Uani 1 1 d . . .
H48A H 0.7151 0.5759 0.1686 0.039 Uiso 1 1 calc R . .
H48B H 0.7202 0.7259 0.1615 0.039 Uiso 1 1 calc R . .
C49 C 0.7121(2) 0.6971(10) 0.20269(19) 0.043(2) Uani 1 1 d . . .
H49A H 0.7221 0.7819 0.2090 0.051 Uiso 1 1 calc R . .
H49B H 0.6862 0.7066 0.1991 0.051 Uiso 1 1 calc R . .
C50 C 0.7215(2) 0.5953(11) 0.2255(2) 0.052(3) Uani 1 1 d . . .
H50A H 0.7127 0.6238 0.2427 0.063 Uiso 1 1 calc R . .
H50B H 0.7101 0.5118 0.2198 0.063 Uiso 1 1 calc R . .
C51 C 0.7609(2) 0.5773(11) 0.23078(18) 0.047(3) Uani 1 1 d . . .
H51A H 0.7667 0.5087 0.2448 0.056 Uiso 1 1 calc R . .
H51B H 0.7721 0.6588 0.2381 0.056 Uiso 1 1 calc R . .
C52 C 0.7759(2) 0.5389(9) 0.20363(16) 0.034(2) Uani 1 1 d . . .
H52A H 0.8018 0.5305 0.2074 0.041 Uiso 1 1 calc R . .
H52B H 0.7661 0.4541 0.1970 0.041 Uiso 1 1 calc R . .
C53 C 0.76311(19) 0.4733(8) 0.13264(17) 0.0280(19) Uani 1 1 d . . .
H53A H 0.7548 0.4153 0.1466 0.034 Uiso 1 1 calc R . .
H53B H 0.7423 0.5064 0.1205 0.034 Uiso 1 1 calc R . .
C54 C 0.78667(19) 0.3962(8) 0.11515(16) 0.0286(18) Uani 1 1 d . . .
H54A H 0.7857 0.4360 0.0966 0.034 Uiso 1 1 calc R . .
H54B H 0.7780 0.3060 0.1128 0.034 Uiso 1 1 calc R . .
C55 C 0.83505(18) 0.2442(7) 0.15255(15) 0.0188(16) Uani 1 1 d . . .
H55 H 0.8255 0.1724 0.1400 0.023 Uiso 1 1 calc R . .
C56 C 0.87295(19) 0.2086(7) 0.16418(17) 0.0271(18) Uani 1 1 d . . .
H56A H 0.8871 0.1984 0.1488 0.033 Uiso 1 1 calc R . .
H56B H 0.8834 0.2798 0.1761 0.033 Uiso 1 1 calc R . .
C57 C 0.8743(2) 0.0842(7) 0.18074(17) 0.0280(18) Uani 1 1 d . . .
H57A H 0.8990 0.0648 0.1881 0.034 Uiso 1 1 calc R . .
H57B H 0.8653 0.0119 0.1685 0.034 Uiso 1 1 calc R . .
C58 C 0.8524(2) 0.0948(7) 0.20465(16) 0.0299(19) Uani 1 1 d . . .
H58A H 0.8527 0.0109 0.2145 0.036 Uiso 1 1 calc R . .
H58B H 0.8627 0.1613 0.2179 0.036 Uiso 1 1 calc R . .
C59 C 0.8148(2) 0.1312(8) 0.19404(16) 0.0303(19) Uani 1 1 d . . .
H59A H 0.8017 0.1455 0.2099 0.036 Uiso 1 1 calc R . .
H59B H 0.8035 0.0582 0.1831 0.036 Uiso 1 1 calc R . .
C60 C 0.8123(2) 0.2529(8) 0.17611(16) 0.0281(18) Uani 1 1 d . . .
H60A H 0.8199 0.3287 0.1878 0.034 Uiso 1 1 calc R . .
H60B H 0.7875 0.2667 0.1682 0.034 Uiso 1 1 calc R . .
C61 C 0.8605(2) 0.3712(8) 0.10502(16) 0.0295(19) Uani 1 1 d . . .
H61 H 0.8852 0.3719 0.1146 0.035 Uiso 1 1 calc R . .
C62 C 0.8577(2) 0.4858(9) 0.08498(17) 0.035(2) Uani 1 1 d . . .
H62A H 0.8606 0.5682 0.0954 0.043 Uiso 1 1 calc R . .
H62B H 0.8343 0.4862 0.0738 0.043 Uiso 1 1 calc R . .
C63 C 0.8868(2) 0.4735(9) 0.0659(2) 0.041(2) Uani 1 1 d . . .
H63A H 0.8844 0.5447 0.0522 0.050 Uiso 1 1 calc R . .
H63B H 0.9102 0.4809 0.0770 0.050 Uiso 1 1 calc R . .
C64 C 0.8840(3) 0.3427(11) 0.0508(2) 0.058(3) Uani 1 1 d . . .
H64A H 0.8617 0.3399 0.0381 0.070 Uiso 1 1 calc R . .
H64B H 0.9036 0.3342 0.0397 0.070 Uiso 1 1 calc R . .
C65 C 0.8849(3) 0.2327(10) 0.0703(2) 0.056(3) Uani 1 1 d . . .
H65A H 0.9082 0.2304 0.0817 0.067 Uiso 1 1 calc R . .
H65B H 0.8820 0.1509 0.0597 0.067 Uiso 1 1 calc R . .
C66 C 0.8561(3) 0.2415(9) 0.08933(19) 0.047(3) Uani 1 1 d . . .
H66A H 0.8582 0.1683 0.1026 0.057 Uiso 1 1 calc R . .
H66B H 0.8326 0.2373 0.0783 0.057 Uiso 1 1 calc R . .
C67 C 0.89879(18) 0.7332(7) 0.19396(15) 0.0195(16) Uani 1 1 d . . .
C68 C 0.91952(18) 0.6473(6) 0.18154(15) 0.0176(15) Uani 1 1 d . . .
C69 C 0.95622(18) 0.6525(6) 0.18840(15) 0.0182(15) Uani 1 1 d . . .
H69 H 0.9704 0.5925 0.1801 0.022 Uiso 1 1 calc R . .
C70 C 0.97228(17) 0.7428(6) 0.20697(14) 0.0159(15) Uani 1 1 d . . .
C71 C 0.95152(18) 0.8315(6) 0.21918(14) 0.0155(15) Uani 1 1 d . . .
C72 C 0.91488(18) 0.8253(7) 0.21293(14) 0.0185(15) Uani 1 1 d . . .
H72 H 0.9006 0.8840 0.2216 0.022 Uiso 1 1 calc R . .
C73 C 1.06350(19) 1.0463(7) 0.23917(16) 0.0233(17) Uani 1 1 d . . .
H73A H 1.0606 1.0555 0.2188 0.028 Uiso 1 1 calc R . .
H73B H 1.0570 1.1300 0.2471 0.028 Uiso 1 1 calc R . .
C74 C 1.1015(2) 1.0177(8) 0.2493(2) 0.042(2) Uani 1 1 d . . .
H74A H 1.1159 1.0927 0.2450 0.050 Uiso 1 1 calc R . .
H74B H 1.1042 1.0081 0.2696 0.050 Uiso 1 1 calc R . .
C75 C 1.1151(2) 0.9013(9) 0.2374(2) 0.042(2) Uani 1 1 d . . .
H75A H 1.1092 0.9053 0.2171 0.050 Uiso 1 1 calc R . .
H75B H 1.1028 0.8250 0.2439 0.050 Uiso 1 1 calc R . .
C76 C 1.1547(2) 0.8809(8) 0.24438(17) 0.0315(19) Uani 1 1 d . . .
H76A H 1.1616 0.8013 0.2355 0.047 Uiso 1 1 calc R . .
H76B H 1.1608 0.8735 0.2644 0.047 Uiso 1 1 calc R . .
H76C H 1.1672 0.9548 0.2377 0.047 Uiso 1 1 calc R . .
C77 C 1.04409(19) 0.8034(7) 0.28878(15) 0.0227(17) Uani 1 1 d . . .
H77A H 1.0597 0.7301 0.2856 0.027 Uiso 1 1 calc R . .
H77B H 1.0579 0.8652 0.3014 0.027 Uiso 1 1 calc R . .
C78 C 1.0140(2) 0.7526(8) 0.30286(16) 0.0289(18) Uani 1 1 d . . .
H78A H 0.9992 0.6952 0.2899 0.035 Uiso 1 1 calc R . .
H78B H 0.9992 0.8265 0.3073 0.035 Uiso 1 1 calc R . .
C79 C 1.0263(2) 0.6780(10) 0.32921(19) 0.041(2) Uani 1 1 d . . .
H79A H 1.0429 0.6096 0.3250 0.050 Uiso 1 1 calc R . .
H79B H 1.0391 0.7378 0.3428 0.050 Uiso 1 1 calc R . .
C80 C 0.9964(3) 0.6159(12) 0.3420(2) 0.071(4) Uani 1 1 d . . .
H80A H 1.0059 0.5712 0.3590 0.106 Uiso 1 1 calc R . .
H80B H 0.9843 0.5535 0.3290 0.106 Uiso 1 1 calc R . .
H80C H 0.9799 0.6830 0.3462 0.106 Uiso 1 1 calc R . .
Sn3 Sn 0.727638(15) 1.18061(6) 0.510608(12) 0.03288(15) Uani 1 1 d . . .
Ni3 Ni 0.62552(3) 0.77005(10) 0.62014(2) 0.0276(2) Uani 1 1 d . . .
S9 S 0.63148(6) 0.9750(2) 0.61262(5) 0.0375(5) Uani 1 1 d . . .
S10 S 0.67106(5) 0.7215(2) 0.60018(4) 0.0279(4) Uani 1 1 d . . .
S11 S 0.75266(5) 0.9938(2) 0.53645(4) 0.0293(5) Uani 1 1 d . . .
S12 S 0.71488(6) 1.2673(2) 0.55475(4) 0.0330(5) Uani 1 1 d . . .
P5 P 0.57795(5) 0.8157(2) 0.63789(5) 0.0327(5) Uani 1 1 d . . .
P6 P 0.61556(6) 0.5655(2) 0.62794(5) 0.0306(5) Uani 1 1 d . . .
C81 C 0.5443(2) 0.8946(10) 0.61396(19) 0.041(2) Uani 1 1 d . . .
H81 H 0.5531 0.9839 0.6108 0.049 Uiso 1 1 calc R . .
C82 C 0.5391(2) 0.8278(11) 0.5856(2) 0.050(3) Uani 1 1 d . . .
H82A H 0.5619 0.8233 0.5783 0.061 Uiso 1 1 calc R . .
H82B H 0.5308 0.7380 0.5878 0.061 Uiso 1 1 calc R . .
C83 C 0.5129(3) 0.8985(13) 0.5652(2) 0.064(3) Uani 1 1 d . . .
H83A H 0.5092 0.8493 0.5476 0.077 Uiso 1 1 calc R . .
H83B H 0.5224 0.9847 0.5613 0.077 Uiso 1 1 calc R . .
C84 C 0.4778(3) 0.9154(13) 0.5761(2) 0.071(4) Uani 1 1 d . . .
H84A H 0.4667 0.8295 0.5778 0.085 Uiso 1 1 calc R . .
H84B H 0.4619 0.9681 0.5630 0.085 Uiso 1 1 calc R . .
C85 C 0.4827(3) 0.9817(12) 0.6044(2) 0.058(3) Uani 1 1 d . . .
H85A H 0.4911 1.0714 0.6023 0.070 Uiso 1 1 calc R . .
H85B H 0.4597 0.9863 0.6115 0.070 Uiso 1 1 calc R . .
C86 C 0.5085(2) 0.9112(10) 0.6249(2) 0.045(2) Uani 1 1 d . . .
H86A H 0.4989 0.8249 0.6287 0.054 Uiso 1 1 calc R . .
H86B H 0.5120 0.9603 0.6425 0.054 Uiso 1 1 calc R . .
C87 C 0.5824(2) 0.9157(9) 0.66955(18) 0.035(2) Uani 1 1 d . . .
H87 H 0.5613 0.8978 0.6790 0.042 Uiso 1 1 calc R . .
C88 C 0.5836(2) 1.0621(9) 0.66509(18) 0.037(2) Uani 1 1 d . . .
H88A H 0.6040 1.0839 0.6555 0.045 Uiso 1 1 calc R . .
H88B H 0.5620 1.0899 0.6532 0.045 Uiso 1 1 calc R . .
C89 C 0.5866(3) 1.1344(10) 0.6925(2) 0.048(3) Uani 1 1 d . . .
H89A H 0.5886 1.2284 0.6891 0.058 Uiso 1 1 calc R . .
H89B H 0.5648 1.1203 0.7011 0.058 Uiso 1 1 calc R . .
C90 C 0.6175(3) 1.0911(10) 0.7122(2) 0.048(3) Uani 1 1 d . . .
H90A H 0.6174 1.1364 0.7300 0.058 Uiso 1 1 calc R . .
H90B H 0.6394 1.1155 0.7047 0.058 Uiso 1 1 calc R . .
C91 C 0.6175(3) 0.9469(10) 0.71701(19) 0.049(3) Uani 1 1 d . . .
H91A H 0.5974 0.9235 0.7268 0.059 Uiso 1 1 calc R . .
H91B H 0.6394 0.9214 0.7288 0.059 Uiso 1 1 calc R . .
C92 C 0.6147(2) 0.8737(10) 0.68957(18) 0.042(2) Uani 1 1 d . . .
H92A H 0.6132 0.7796 0.6932 0.051 Uiso 1 1 calc R . .
H92B H 0.6362 0.8894 0.6809 0.051 Uiso 1 1 calc R . .
C93 C 0.5572(2) 0.6623(10) 0.6481(2) 0.045(2) Uani 1 1 d . . .
H93A H 0.5451 0.6777 0.6645 0.054 Uiso 1 1 calc R . .
H93B H 0.5397 0.6315 0.6329 0.054 Uiso 1 1 calc R . .
C94 C 0.5861(2) 0.5607(8) 0.65477(18) 0.035(2) Uani 1 1 d . . .
H94A H 0.5755 0.4735 0.6554 0.042 Uiso 1 1 calc R . .
H94B H 0.5996 0.5790 0.6730 0.042 Uiso 1 1 calc R . .
C95 C 0.6537(2) 0.4633(8) 0.64091(17) 0.035(2) Uani 1 1 d . . .
H95 H 0.6698 0.4638 0.6264 0.042 Uiso 1 1 calc R . .
C96 C 0.6457(2) 0.3191(8) 0.64668(19) 0.037(2) Uani 1 1 d . . .
H96A H 0.6295 0.3140 0.6608 0.044 Uiso 1 1 calc R . .
H96B H 0.6340 0.2782 0.6296 0.044 Uiso 1 1 calc R . .
C97 C 0.6792(2) 0.2466(10) 0.6567(2) 0.047(2) Uani 1 1 d . . .
H97A H 0.6945 0.2459 0.6418 0.056 Uiso 1 1 calc R . .
H97B H 0.6734 0.1556 0.6606 0.056 Uiso 1 1 calc R . .
C98 C 0.6991(2) 0.3066(9) 0.6824(2) 0.045(2) Uani 1 1 d . . .
H98A H 0.6847 0.3013 0.6978 0.053 Uiso 1 1 calc R . .
H98B H 0.7212 0.2582 0.6878 0.053 Uiso 1 1 calc R . .
C99 C 0.7075(2) 0.4467(10) 0.6770(2) 0.046(2) Uani 1 1 d . . .
H99A H 0.7239 0.4511 0.6630 0.055 Uiso 1 1 calc R . .
H99B H 0.7192 0.4864 0.6942 0.055 Uiso 1 1 calc R . .
C100 C 0.6741(2) 0.5232(9) 0.66680(19) 0.042(2) Uani 1 1 d . . .
H10C H 0.6588 0.5262 0.6816 0.050 Uiso 1 1 calc R . .
H10D H 0.6806 0.6134 0.6627 0.050 Uiso 1 1 calc R . .
C101 C 0.5911(2) 0.4866(9) 0.59748(19) 0.042(2) Uani 1 1 d . . .
H101 H 0.5769 0.5567 0.5872 0.050 Uiso 1 1 calc R . .
C102 C 0.6154(2) 0.4355(10) 0.57762(19) 0.045(2) Uani 1 1 d . . .
H10E H 0.6303 0.5074 0.5724 0.054 Uiso 1 1 calc R . .
H10F H 0.6311 0.3689 0.5872 0.054 Uiso 1 1 calc R . .
C103 C 0.5956(3) 0.3769(11) 0.5515(2) 0.064(3) Uani 1 1 d . . .
H10G H 0.5827 0.4461 0.5404 0.076 Uiso 1 1 calc R . .
H10H H 0.6126 0.3382 0.5403 0.076 Uiso 1 1 calc R . .
C104 C 0.5699(4) 0.2736(12) 0.5583(3) 0.076(4) Uani 1 1 d . . .
H10I H 0.5564 0.2412 0.5410 0.091 Uiso 1 1 calc R . .
H10J H 0.5830 0.1999 0.5676 0.091 Uiso 1 1 calc R . .
C105 C 0.5449(3) 0.3281(12) 0.5769(2) 0.065(3) Uani 1 1 d . . .
H10K H 0.5287 0.2588 0.5814 0.078 Uiso 1 1 calc R . .
H10L H 0.5306 0.3976 0.5670 0.078 Uiso 1 1 calc R . .
C106 C 0.5645(3) 0.3825(10) 0.6036(2) 0.052(3) Uani 1 1 d . . .
H10M H 0.5770 0.3114 0.6143 0.062 Uiso 1 1 calc R . .
H10N H 0.5474 0.4206 0.6148 0.062 Uiso 1 1 calc R . .
C107 C 0.66752(19) 0.9844(8) 0.59384(16) 0.0281(19) Uani 1 1 d . . .
C108 C 0.68373(18) 0.8709(7) 0.58753(15) 0.0216(16) Uani 1 1 d . . .
C109 C 0.7103(2) 0.8782(8) 0.57003(15) 0.0254(17) Uani 1 1 d . . .
H109 H 0.7212 0.8007 0.5650 0.030 Uiso 1 1 calc R . .
C110 C 0.72073(18) 0.9958(8) 0.55999(15) 0.0219(17) Uani 1 1 d . . .
C111 C 0.70420(19) 1.1107(8) 0.56712(15) 0.0251(17) Uani 1 1 d . . .
C112 C 0.6775(2) 1.1026(8) 0.58395(16) 0.0278(18) Uani 1 1 d . . .
H112 H 0.6661 1.1794 0.5887 0.033 Uiso 1 1 calc R . .
C113 C 0.6783(2) 1.1528(10) 0.48444(19) 0.044(2) Uani 1 1 d . . .
H11C H 0.6742 1.2290 0.4721 0.052 Uiso 1 1 calc R . .
H11D H 0.6807 1.0763 0.4726 0.052 Uiso 1 1 calc R . .
C114 C 0.6459(2) 1.1337(10) 0.4990(2) 0.052(3) Uani 1 1 d . . .
H11E H 0.6465 1.1971 0.5142 0.062 Uiso 1 1 calc R . .
H11F H 0.6246 1.1516 0.4857 0.062 Uiso 1 1 calc R . .
C115 C 0.6433(3) 0.9985(11) 0.5105(2) 0.058(3) Uani 1 1 d . . .
H11G H 0.6642 0.9823 0.5242 0.070 Uiso 1 1 calc R . .
H11H H 0.6438 0.9353 0.4953 0.070 Uiso 1 1 calc R . .
C116 C 0.6102(3) 0.9745(15) 0.5242(3) 0.091(5) Uani 1 1 d . . .
H11I H 0.6107 0.8859 0.5315 0.137 Uiso 1 1 calc R . .
H11J H 0.5893 0.9858 0.5106 0.137 Uiso 1 1 calc R . .
H11K H 0.6095 1.0362 0.5394 0.137 Uiso 1 1 calc R . .
C117 C 0.7660(2) 1.2949(9) 0.49456(17) 0.038(2) Uani 1 1 d . . .
H11L H 0.7755 1.2459 0.4798 0.045 Uiso 1 1 calc R . .
H11M H 0.7547 1.3744 0.4862 0.045 Uiso 1 1 calc R . .
C118 C 0.7958(3) 1.3327(12) 0.5161(2) 0.063(3) Uani 1 1 d . . .
H11N H 0.8068 1.2533 0.5247 0.075 Uiso 1 1 calc R . .
H11O H 0.7864 1.3830 0.5307 0.075 Uiso 1 1 calc R . .
C119 C 0.8250(3) 1.4162(13) 0.5041(3) 0.073(4) Uani 1 1 d . . .
H11P H 0.8142 1.4961 0.4955 0.088 Uiso 1 1 calc R . .
H11Q H 0.8433 1.4420 0.5193 0.088 Uiso 1 1 calc R . .
C120 C 0.8415(4) 1.3402(14) 0.4830(3) 0.088(4) Uani 1 1 d . . .
H12C H 0.8592 1.3937 0.4756 0.132 Uiso 1 1 calc R . .
H12D H 0.8234 1.3148 0.4679 0.132 Uiso 1 1 calc R . .
H12E H 0.8527 1.2624 0.4916 0.132 Uiso 1 1 calc R . .
Sn4 Sn 0.773603(15) -0.23374(6) 0.489478(12) 0.03256(15) Uani 1 1 d . . .
Ni4 Ni 0.87622(3) 0.17075(10) 0.37910(2) 0.0250(2) Uani 1 1 d . . .
S13 S 0.86874(5) -0.03445(19) 0.38564(4) 0.0295(5) Uani 1 1 d . . .
S14 S 0.83144(5) 0.2214(2) 0.39971(4) 0.0274(4) Uani 1 1 d . . .
S15 S 0.74961(5) -0.0458(2) 0.46384(4) 0.0300(5) Uani 1 1 d . . .
S16 S 0.78609(6) -0.3216(2) 0.44521(4) 0.0334(5) Uani 1 1 d . . .
P7 P 0.92404(5) 0.1245(2) 0.36152(4) 0.0276(5) Uani 1 1 d . . .
P8 P 0.88703(5) 0.3755(2) 0.37242(4) 0.0271(5) Uani 1 1 d . . .
C121 C 0.91998(19) 0.0371(7) 0.32828(15) 0.0236(17) Uani 1 1 d . . .
H121 H 0.9418 0.0536 0.3196 0.028 Uiso 1 1 calc R . .
C122 C 0.9156(2) -0.1096(8) 0.33101(17) 0.0316(19) Uani 1 1 d . . .
H12F H 0.9366 -0.1455 0.3425 0.038 Uiso 1 1 calc R . .
H12G H 0.8949 -0.1276 0.3405 0.038 Uiso 1 1 calc R . .
C123 C 0.9110(2) -0.1764(8) 0.30286(17) 0.034(2) Uani 1 1 d . . .
H12H H 0.9327 -0.1651 0.2941 0.041 Uiso 1 1 calc R . .
H12I H 0.9074 -0.2704 0.3054 0.041 Uiso 1 1 calc R . .
C124 C 0.8803(2) -0.1216(8) 0.28434(17) 0.035(2) Uani 1 1 d . . .
H12J H 0.8584 -0.1390 0.2924 0.042 Uiso 1 1 calc R . .
H12K H 0.8783 -0.1648 0.2661 0.042 Uiso 1 1 calc R . .
C125 C 0.8843(2) 0.0225(8) 0.28063(17) 0.034(2) Uani 1 1 d . . .
H12L H 0.8634 0.0569 0.2688 0.041 Uiso 1 1 calc R . .
H12M H 0.9052 0.0398 0.2713 0.041 Uiso 1 1 calc R . .
C126 C 0.8884(2) 0.0911(8) 0.30887(17) 0.037(2) Uani 1 1 d . . .
H12N H 0.8666 0.0792 0.3175 0.044 Uiso 1 1 calc R . .
H12O H 0.8917 0.1852 0.3062 0.044 Uiso 1 1 calc R . .
C127 C 0.9561(2) 0.0334(8) 0.38518(17) 0.032(2) Uani 1 1 d . . .
H127 H 0.9461 -0.0555 0.3865 0.039 Uiso 1 1 calc R . .
C128 C 0.9920(2) 0.0156(9) 0.37522(18) 0.040(2) Uani 1 1 d . . .
H12P H 0.9888 -0.0247 0.3567 0.047 Uiso 1 1 calc R . .
H12Q H 1.0031 0.1014 0.3737 0.047 Uiso 1 1 calc R . .
C129 C 1.0160(3) -0.0692(11) 0.3950(2) 0.053(3) Uani 1 1 d . . .
H12R H 1.0396 -0.0730 0.3888 0.063 Uiso 1 1 calc R . .
H12S H 1.0064 -0.1583 0.3947 0.063 Uiso 1 1 calc R . .
C130 C 1.0194(3) -0.0157(13) 0.4247(2) 0.064(3) Uani 1 1 d . . .
H13C H 1.0334 -0.0767 0.4373 0.077 Uiso 1 1 calc R . .
H13D H 1.0320 0.0682 0.4255 0.077 Uiso 1 1 calc R . .
C131 C 0.9833(3) 0.0032(11) 0.4341(2) 0.053(3) Uani 1 1 d . . .
H13E H 0.9718 -0.0822 0.4353 0.063 Uiso 1 1 calc R . .
H13F H 0.9862 0.0424 0.4528 0.063 Uiso 1 1 calc R . .
C132 C 0.9603(2) 0.0891(10) 0.41452(18) 0.043(2) Uani 1 1 d . . .
H13G H 0.9708 0.1767 0.4145 0.052 Uiso 1 1 calc R . .
H13H H 0.9368 0.0973 0.4208 0.052 Uiso 1 1 calc R . .
C133 C 0.9459(2) 0.2765(7) 0.35412(17) 0.0274(18) Uani 1 1 d . . .
H13I H 0.9624 0.3029 0.3705 0.033 Uiso 1 1 calc R . .
H13J H 0.9595 0.2634 0.3385 0.033 Uiso 1 1 calc R . .
C134 C 0.91857(19) 0.3829(8) 0.34688(17) 0.0273(18) Uani 1 1 d . . .
H13K H 0.9062 0.3694 0.3280 0.033 Uiso 1 1 calc R . .
H13L H 0.9302 0.4688 0.3476 0.033 Uiso 1 1 calc R . .
C135 C 0.9095(2) 0.4552(8) 0.40363(17) 0.0311(19) Uani 1 1 d . . .
H135 H 0.9224 0.3843 0.4147 0.037 Uiso 1 1 calc R . .
C136 C 0.9379(2) 0.5537(9) 0.39841(19) 0.042(2) Uani 1 1 d . . .
H13M H 0.9271 0.6258 0.3869 0.050 Uiso 1 1 calc R . .
H13N H 0.9555 0.5114 0.3882 0.050 Uiso 1 1 calc R . .
C137 C 0.9562(3) 0.6075(11) 0.4261(2) 0.055(3) Uani 1 1 d . . .
H13O H 0.9690 0.5366 0.4367 0.066 Uiso 1 1 calc R . .
H13P H 0.9736 0.6742 0.4224 0.066 Uiso 1 1 calc R . .
C138 C 0.9300(3) 0.6661(11) 0.4428(2) 0.060(3) Uani 1 1 d . . .
H13Q H 0.9177 0.7389 0.4325 0.072 Uiso 1 1 calc R . .
H13R H 0.9423 0.7005 0.4604 0.072 Uiso 1 1 calc R . .
C139 C 0.9035(3) 0.5655(11) 0.4489(2) 0.056(3) Uani 1 1 d . . .
H13S H 0.8863 0.6054 0.4598 0.067 Uiso 1 1 calc R . .
H13T H 0.9156 0.4949 0.4601 0.067 Uiso 1 1 calc R . .
C140 C 0.8838(2) 0.5085(9) 0.42182(18) 0.037(2) Uani 1 1 d . . .
H14C H 0.8679 0.4385 0.4263 0.045 Uiso 1 1 calc R . .
H14D H 0.8694 0.5771 0.4117 0.045 Uiso 1 1 calc R . .
C141 C 0.8496(2) 0.4788(8) 0.35869(16) 0.0264(18) Uani 1 1 d . . .
H141 H 0.8330 0.4804 0.3728 0.032 Uiso 1 1 calc R . .
C142 C 0.8582(2) 0.6183(8) 0.35255(18) 0.033(2) Uani 1 1 d . . .
H14E H 0.8748 0.6201 0.3387 0.040 Uiso 1 1 calc R . .
H14F H 0.8698 0.6597 0.3696 0.040 Uiso 1 1 calc R . .
C143 C 0.8251(2) 0.6961(8) 0.34154(18) 0.037(2) Uani 1 1 d . . .
H14G H 0.8094 0.7017 0.3561 0.045 Uiso 1 1 calc R . .
H14H H 0.8320 0.7853 0.3370 0.045 Uiso 1 1 calc R . .
C144 C 0.8053(2) 0.6327(8) 0.31571(19) 0.036(2) Uani 1 1 d . . .
H14I H 0.8198 0.6371 0.3004 0.044 Uiso 1 1 calc R . .
H14J H 0.7832 0.6806 0.3100 0.044 Uiso 1 1 calc R . .
C145 C 0.7967(2) 0.4897(9) 0.3214(2) 0.042(2) Uani 1 1 d . . .
H14K H 0.7798 0.4859 0.3351 0.050 Uiso 1 1 calc R . .
H14L H 0.7856 0.4485 0.3042 0.050 Uiso 1 1 calc R . .
C146 C 0.8301(2) 0.4152(8) 0.33254(17) 0.034(2) Uani 1 1 d . . .
H14M H 0.8460 0.4116 0.3181 0.040 Uiso 1 1 calc R . .
H14N H 0.8238 0.3252 0.3369 0.040 Uiso 1 1 calc R . .
C147 C 0.83394(19) -0.0412(8) 0.40567(15) 0.0227(17) Uani 1 1 d . . .
C148 C 0.81816(19) 0.0715(8) 0.41228(15) 0.0245(18) Uani 1 1 d . . .
C149 C 0.7923(2) 0.0682(8) 0.42987(15) 0.0284(18) Uani 1 1 d . . .
H149 H 0.7821 0.1470 0.4350 0.034 Uiso 1 1 calc R . .
C150 C 0.7811(2) -0.0503(8) 0.44022(16) 0.0264(18) Uani 1 1 d . . .
C151 C 0.79687(19) -0.1674(8) 0.43279(16) 0.0258(17) Uani 1 1 d . . .
C152 C 0.82324(19) -0.1580(8) 0.41553(16) 0.0279(18) Uani 1 1 d . . .
H152 H 0.8342 -0.2352 0.4104 0.034 Uiso 1 1 calc R . .
C153 C 0.8232(2) -0.2057(10) 0.51535(19) 0.045(2) Uani 1 1 d . . .
H15C H 0.8213 -0.1269 0.5266 0.054 Uiso 1 1 calc R . .
H15D H 0.8269 -0.2799 0.5282 0.054 Uiso 1 1 calc R . .
C154 C 0.8551(3) -0.1926(12) 0.5010(2) 0.066(4) Uani 1 1 d . . .
H15E H 0.8539 -0.2570 0.4859 0.079 Uiso 1 1 calc R . .
H15F H 0.8763 -0.2121 0.5142 0.079 Uiso 1 1 calc R . .
C155 C 0.8589(3) -0.0546(13) 0.4888(2) 0.071(3) Uani 1 1 d . . .
H15G H 0.8378 -0.0374 0.4753 0.085 Uiso 1 1 calc R . .
H15H H 0.8589 0.0089 0.5040 0.085 Uiso 1 1 calc R . .
C156 C 0.8910(4) -0.0294(18) 0.4746(3) 0.111(6) Uani 1 1 d . . .
H15I H 0.8904 0.0600 0.4678 0.166 Uiso 1 1 calc R . .
H15J H 0.8911 -0.0893 0.4591 0.166 Uiso 1 1 calc R . .
H15K H 0.9122 -0.0424 0.4878 0.166 Uiso 1 1 calc R . .
C157 C 0.7343(2) -0.3458(9) 0.5058(2) 0.040(2) Uani 1 1 d . . .
H15L H 0.7453 -0.4245 0.5147 0.048 Uiso 1 1 calc R . .
H15M H 0.7245 -0.2946 0.5201 0.048 Uiso 1 1 calc R . .
C158 C 0.7047(2) -0.3858(11) 0.4839(2) 0.050(3) Uani 1 1 d . . .
H15N H 0.7145 -0.4370 0.4696 0.060 Uiso 1 1 calc R . .
H15O H 0.6936 -0.3073 0.4750 0.060 Uiso 1 1 calc R . .
C159 C 0.6760(3) -0.4683(12) 0.4960(2) 0.058(3) Uani 1 1 d . . .
H15P H 0.6580 -0.4958 0.4807 0.070 Uiso 1 1 calc R . .
H15Q H 0.6871 -0.5474 0.5047 0.070 Uiso 1 1 calc R . .
C160 C 0.6586(3) -0.3968(13) 0.5168(2) 0.075(4) Uani 1 1 d . . .
H16C H 0.6411 -0.4527 0.5237 0.113 Uiso 1 1 calc R . .
H16D H 0.6470 -0.3196 0.5082 0.113 Uiso 1 1 calc R . .
H16E H 0.6762 -0.3706 0.5321 0.113 Uiso 1 1 calc R . .
Cl1 Cl 0.38080(7) 0.7098(3) 0.58572(6) 0.0591(7) Uani 1 1 d . . .
Cl2 Cl 0.45514(8) 0.5772(3) 0.61419(8) 0.0798(10) Uani 1 1 d . . .
C161 C 0.3914(3) 0.6709(10) 0.6213(2) 0.054(3) Uani 1 1 d . . .
H16F H 0.3778 0.7282 0.6322 0.065 Uiso 1 1 calc R . .
H16G H 0.3841 0.5805 0.6242 0.065 Uiso 1 1 calc R . .
C162 C 0.4288(3) 0.6840(10) 0.6315(2) 0.059(3) Uani 1 1 d . . .
H16H H 0.4326 0.6654 0.6515 0.071 Uiso 1 1 calc R . .
H16I H 0.4362 0.7745 0.6287 0.071 Uiso 1 1 calc R . .
Cl3 Cl 0.96658(7) 0.8766(3) 0.09892(6) 0.0696(8) Uani 1 1 d . . .
Cl4 Cl 0.88079(9) 0.8571(4) 0.08563(10) 0.1101(15) Uani 1 1 d . . .
C163 C 0.9387(3) 0.8110(13) 0.1210(3) 0.075(4) Uani 1 1 d . . .
H16J H 0.9354 0.7180 0.1164 0.090 Uiso 1 1 calc R . .
H16K H 0.9508 0.8165 0.1401 0.090 Uiso 1 1 calc R . .
C164 C 0.9040(4) 0.8709(12) 0.1202(3) 0.082(4) Uani 1 1 d . . .
H16L H 0.9065 0.9633 0.1256 0.098 Uiso 1 1 calc R . .
H16M H 0.8905 0.8268 0.1335 0.098 Uiso 1 1 calc R . .

loop_
_atom_site_aniso_label
_atom_site_aniso_U_11
_atom_site_aniso_U_22
_atom_site_aniso_U_33
_atom_site_aniso_U_23
_atom_site_aniso_U_13
_atom_site_aniso_U_12
Sn1 0.0219(3) 0.0443(4) 0.0335(3) 0.0101(3) 0.0009(2) -0.0070(3)
Ni1 0.0184(5) 0.0325(6) 0.0299(6) -0.0013(5) 0.0017(4) -0.0051(4)
S1 0.0202(10) 0.0316(11) 0.0347(12) 0.0053(9) 0.0026(8) -0.0048(8)
S2 0.0183(10) 0.0406(13) 0.0373(13) 0.0039(10) 0.0036(8) -0.0084(9)
S3 0.0202(11) 0.0566(15) 0.0365(13) 0.0164(11) -0.0023(9) -0.0140(10)
S4 0.0229(10) 0.0382(13) 0.0340(12) 0.0101(9) 0.0045(8) -0.0069(9)
P1 0.0234(11) 0.0328(12) 0.0257(12) -0.0022(9) -0.0014(8) -0.0022(9)
P2 0.0191(10) 0.0352(12) 0.0300(12) -0.0048(10) 0.0023(8) -0.0053(9)
C1 0.024(4) 0.030(5) 0.029(5) -0.008(4) -0.002(3) -0.005(4)
C2 0.022(4) 0.030(5) 0.027(5) -0.004(4) 0.001(3) -0.007(3)
C3 0.018(4) 0.037(5) 0.021(4) -0.003(3) 0.000(3) -0.010(3)
C4 0.032(5) 0.025(4) 0.022(4) 0.000(3) 0.005(3) -0.009(3)
C5 0.028(4) 0.035(5) 0.031(5) -0.003(4) 0.010(3) -0.014(4)
C6 0.023(4) 0.031(5) 0.030(5) -0.004(4) 0.008(3) -0.015(3)
C7 0.027(4) 0.029(5) 0.026(5) 0.004(3) -0.003(3) 0.002(3)
C8 0.025(4) 0.029(5) 0.042(5) -0.007(4) -0.011(4) 0.003(4)
C9 0.044(5) 0.036(5) 0.033(5) -0.004(4) -0.003(4) -0.002(4)
C10 0.080(7) 0.029(5) 0.028(5) -0.007(4) 0.000(5) -0.010(5)
C11 0.061(6) 0.037(6) 0.033(5) -0.006(4) 0.018(4) -0.020(5)
C12 0.038(5) 0.054(6) 0.025(5) -0.003(4) 0.008(4) -0.023(4)
C13 0.030(4) 0.031(5) 0.027(5) 0.000(4) 0.001(3) -0.006(4)
C14 0.026(5) 0.054(6) 0.035(5) -0.011(4) 0.001(4) 0.005(4)
C15 0.030(5) 0.070(7) 0.027(5) -0.005(5) 0.003(4) 0.011(5)
C16 0.047(6) 0.064(7) 0.032(5) 0.006(5) 0.008(4) 0.011(5)
C17 0.060(6) 0.052(6) 0.030(5) 0.006(5) 0.008(5) 0.007(5)
C18 0.047(6) 0.040(5) 0.029(5) 0.003(4) -0.003(4) 0.005(4)
C19 0.020(4) 0.045(5) 0.034(5) -0.004(4) 0.007(3) -0.005(4)
C20 0.038(5) 0.048(6) 0.032(5) -0.006(4) 0.014(4) -0.015(4)
C21 0.041(5) 0.062(7) 0.038(6) -0.019(5) 0.013(4) -0.025(5)
C22 0.052(6) 0.066(7) 0.044(6) -0.012(5) 0.021(5) -0.012(5)
C23 0.026(5) 0.059(7) 0.053(6) -0.010(5) 0.015(4) -0.016(4)
C24 0.027(5) 0.048(6) 0.048(6) -0.007(5) 0.008(4) -0.006(4)
C25 0.022(4) 0.031(5) 0.033(5) -0.005(4) 0.000(3) -0.002(3)
C26 0.026(4) 0.040(5) 0.035(5) -0.004(4) 0.002(4) -0.005(4)
C27 0.035(5) 0.042(5) 0.039(5) -0.009(4) 0.006(4) -0.004(4)
C28 0.031(5) 0.034(5) 0.042(6) -0.012(4) -0.004(4) -0.001(4)
C29 0.044(5) 0.032(5) 0.031(5) -0.004(4) 0.003(4) 0.002(4)
C30 0.026(4) 0.029(5) 0.043(5) -0.006(4) 0.004(4) -0.003(4)
C31 0.022(4) 0.031(5) 0.039(5) -0.006(4) 0.001(4) 0.001(3)
C32 0.027(4) 0.042(5) 0.029(5) -0.008(4) -0.004(3) -0.009(4)
C33 0.029(5) 0.039(5) 0.043(6) 0.014(4) -0.005(4) -0.007(4)
C34 0.032(7) 0.11(3) 0.063(13) -0.015(16) 0.002(8) -0.013(10)
C35 0.040(9) 0.05(2) 0.087(19) -0.020(16) 0.024(11) -0.034(15)
C36 0.087(7) 0.081(8) 0.084(7) -0.002(5) 0.007(5) -0.005(5)
C33A 0.029(5) 0.039(5) 0.043(6) 0.014(4) -0.005(4) -0.007(4)
C34A 0.032(7) 0.11(3) 0.063(13) -0.015(16) 0.002(8) -0.013(10)
C35A 0.040(9) 0.05(2) 0.087(19) -0.020(16) 0.024(11) -0.034(15)
C36A 0.087(7) 0.081(8) 0.084(7) -0.002(5) 0.007(5) -0.005(5)
C37 0.040(5) 0.052(6) 0.046(6) 0.008(4) 0.009(3) -0.003(4)
C38 0.056(5) 0.067(7) 0.063(6) -0.002(5) 0.007(4) 0.022(5)
C39 0.108(8) 0.112(9) 0.106(8) 0.002(5) 0.013(5) 0.000(5)
C40 0.052(5) 0.061(6) 0.058(6) -0.001(4) 0.001(4) -0.005(4)
C37A 0.040(5) 0.052(6) 0.046(6) 0.008(4) 0.009(3) -0.003(4)
C38A 0.056(5) 0.067(7) 0.063(6) -0.002(5) 0.007(4) 0.022(5)
C39A 0.108(8) 0.112(9) 0.106(8) 0.002(5) 0.013(5) 0.000(5)
C40A 0.052(5) 0.061(6) 0.058(6) -0.001(4) 0.001(4) -0.005(4)
Sn2 0.0167(2) 0.0125(2) 0.0243(3) -0.0003(2) 0.0034(2) -0.0012(2)
Ni2 0.0157(5) 0.0199(5) 0.0276(6) 0.0030(4) -0.0015(4) -0.0019(4)
S5 0.0158(9) 0.0256(10) 0.0332(12) -0.0036(8) 0.0007(8) 0.0020(8)
S6 0.0183(9) 0.0155(10) 0.0313(11) -0.0024(8) 0.0002(8) -0.0016(7)
S7 0.0154(9) 0.0197(10) 0.0282(11) -0.0065(8) 0.0021(7) 0.0025(7)
S8 0.0181(9) 0.0188(10) 0.0258(11) -0.0048(8) 0.0035(7) 0.0021(7)
P3 0.0201(10) 0.0269(11) 0.0296(12) 0.0062(9) -0.0009(8) -0.0019(9)
P4 0.0211(10) 0.0230(11) 0.0251(11) 0.0041(9) -0.0035(8) -0.0046(8)
C41 0.020(4) 0.032(5) 0.037(5) 0.001(4) -0.003(3) 0.000(3)
C42 0.027(4) 0.027(5) 0.037(5) 0.006(4) 0.001(4) -0.002(4)
C43 0.043(5) 0.040(6) 0.031(5) 0.009(4) -0.007(4) -0.008(4)
C44 0.030(5) 0.027(5) 0.040(5) 0.008(4) -0.001(4) -0.002(4)
C45 0.022(4) 0.022(4) 0.049(6) 0.003(4) -0.004(4) -0.001(3)
C46 0.019(4) 0.034(5) 0.036(5) -0.002(4) -0.004(3) 0.002(3)
C47 0.019(4) 0.040(5) 0.031(5) 0.008(4) -0.002(3) 0.002(3)
C48 0.024(4) 0.034(5) 0.040(5) 0.006(4) 0.006(4) 0.004(4)
C49 0.016(4) 0.059(6) 0.054(6) 0.009(5) 0.009(4) 0.007(4)
C50 0.041(6) 0.075(8) 0.046(6) 0.015(5) 0.024(5) 0.007(5)
C51 0.036(5) 0.068(7) 0.035(5) 0.023(5) 0.003(4) 0.012(5)
C52 0.018(4) 0.053(6) 0.030(5) 0.010(4) 0.002(3) 0.011(4)
C53 0.016(4) 0.032(5) 0.033(5) 0.005(4) -0.008(3) -0.007(3)
C54 0.024(4) 0.029(4) 0.029(5) 0.007(4) -0.007(3) -0.008(3)
C55 0.018(4) 0.009(4) 0.028(4) -0.001(3) -0.002(3) -0.003(3)
C56 0.020(4) 0.026(4) 0.034(5) 0.006(4) -0.001(3) -0.001(3)
C57 0.026(4) 0.011(4) 0.047(5) 0.001(3) 0.005(4) -0.003(3)
C58 0.044(5) 0.016(4) 0.028(5) 0.000(3) 0.000(4) 0.003(4)
C59 0.042(5) 0.026(5) 0.025(5) 0.009(3) 0.012(4) 0.008(4)
C60 0.027(4) 0.025(4) 0.031(5) 0.007(4) 0.001(3) 0.009(3)
C61 0.023(4) 0.036(5) 0.028(5) 0.004(4) 0.000(3) -0.011(4)
C62 0.030(5) 0.040(5) 0.035(5) 0.013(4) -0.002(4) -0.008(4)
C63 0.034(5) 0.040(6) 0.052(6) 0.018(5) 0.013(4) -0.010(4)
C64 0.073(7) 0.073(8) 0.031(6) -0.014(5) 0.013(5) -0.043(6)
C65 0.091(8) 0.042(6) 0.039(6) -0.018(5) 0.023(6) -0.021(6)
C66 0.063(6) 0.049(6) 0.032(5) -0.017(4) 0.015(5) -0.036(5)
C67 0.018(4) 0.015(4) 0.025(4) 0.009(3) 0.002(3) 0.001(3)
C68 0.021(4) 0.007(3) 0.024(4) 0.005(3) 0.003(3) -0.006(3)
C69 0.023(4) 0.009(4) 0.024(4) 0.004(3) 0.006(3) 0.004(3)
C70 0.019(4) 0.008(3) 0.021(4) 0.002(3) 0.002(3) -0.001(3)
C71 0.020(4) 0.007(3) 0.018(4) 0.001(3) -0.001(3) 0.001(3)
C72 0.021(4) 0.018(4) 0.017(4) 0.002(3) 0.006(3) 0.002(3)
C73 0.029(4) 0.011(4) 0.031(5) -0.002(3) 0.010(3) -0.002(3)
C74 0.030(5) 0.030(5) 0.067(7) 0.001(5) 0.012(4) -0.012(4)
C75 0.028(5) 0.039(5) 0.061(6) 0.002(5) 0.015(4) -0.002(4)
C76 0.028(4) 0.032(5) 0.035(5) 0.004(4) 0.004(4) -0.004(4)
C77 0.028(4) 0.010(4) 0.029(4) 0.003(3) -0.002(3) -0.002(3)
C78 0.026(4) 0.030(5) 0.031(5) 0.008(4) 0.002(3) 0.003(3)
C79 0.035(5) 0.050(6) 0.040(6) 0.016(5) 0.006(4) 0.006(4)
C80 0.055(7) 0.096(9) 0.067(8) 0.055(7) 0.026(6) 0.015(6)
Sn3 0.0324(3) 0.0384(4) 0.0297(3) 0.0034(3) 0.0112(2) 0.0006(3)
Ni3 0.0212(5) 0.0325(6) 0.0306(6) 0.0029(5) 0.0094(4) 0.0024(4)
S9 0.0327(12) 0.0359(13) 0.0489(14) 0.0078(10) 0.0246(10) 0.0088(10)
S10 0.0242(10) 0.0287(11) 0.0323(12) 0.0004(9) 0.0095(8) 0.0020(8)
S11 0.0265(11) 0.0356(12) 0.0283(11) 0.0016(9) 0.0129(8) 0.0028(9)
S12 0.0377(12) 0.0295(12) 0.0343(13) -0.0002(9) 0.0139(9) -0.0011(9)
P5 0.0229(11) 0.0405(14) 0.0365(13) 0.0034(10) 0.0102(9) 0.0016(10)
P6 0.0266(11) 0.0308(12) 0.0356(13) 0.0028(10) 0.0088(9) -0.0009(9)
C81 0.026(5) 0.048(6) 0.050(6) 0.006(5) 0.012(4) 0.003(4)
C82 0.027(5) 0.071(7) 0.053(7) 0.002(5) 0.001(4) 0.012(5)
C83 0.059(7) 0.086(9) 0.047(7) 0.003(6) 0.008(5) 0.027(6)
C84 0.042(6) 0.097(10) 0.068(8) 0.012(7) -0.008(5) 0.028(6)
C85 0.035(6) 0.079(8) 0.061(7) 0.005(6) 0.009(5) 0.015(5)
C86 0.024(5) 0.054(6) 0.060(7) 0.008(5) 0.014(4) 0.008(4)
C87 0.014(4) 0.045(6) 0.049(6) 0.008(4) 0.011(4) 0.007(4)
C88 0.025(4) 0.044(6) 0.047(6) 0.009(4) 0.020(4) 0.005(4)
C89 0.051(6) 0.051(6) 0.048(6) 0.005(5) 0.027(5) -0.001(5)
C90 0.057(6) 0.051(7) 0.039(6) -0.014(5) 0.019(5) -0.016(5)
C91 0.044(6) 0.072(7) 0.033(6) -0.006(5) 0.009(4) 0.010(5)
C92 0.034(5) 0.057(6) 0.035(5) 0.002(5) 0.000(4) 0.010(4)
C93 0.028(5) 0.065(7) 0.045(6) 0.006(5) 0.017(4) -0.003(5)
C94 0.029(5) 0.034(5) 0.046(6) 0.000(4) 0.017(4) -0.005(4)
C95 0.037(5) 0.038(5) 0.032(5) 0.012(4) 0.012(4) 0.003(4)
C96 0.038(5) 0.036(5) 0.039(5) 0.005(4) 0.014(4) -0.005(4)
C97 0.039(5) 0.047(6) 0.056(7) 0.018(5) 0.010(5) 0.000(5)
C98 0.030(5) 0.049(6) 0.056(6) 0.017(5) 0.008(4) 0.005(4)
C99 0.035(5) 0.058(6) 0.043(6) 0.009(5) 0.002(4) -0.002(5)
C100 0.036(5) 0.043(6) 0.046(6) 0.006(4) 0.003(4) -0.003(4)
C101 0.044(6) 0.041(6) 0.039(6) 0.001(4) -0.002(4) 0.004(4)
C102 0.045(6) 0.050(6) 0.041(6) 0.000(5) 0.011(4) 0.004(5)
C103 0.092(9) 0.053(7) 0.046(7) -0.010(5) 0.008(6) -0.004(6)
C104 0.108(11) 0.053(7) 0.065(8) -0.013(6) -0.001(7) -0.013(7)
C105 0.068(8) 0.063(8) 0.059(8) -0.003(6) -0.013(6) -0.016(6)
C106 0.054(6) 0.048(6) 0.052(7) -0.001(5) 0.001(5) -0.015(5)
C107 0.019(4) 0.041(5) 0.024(4) -0.005(4) 0.002(3) 0.005(4)
C108 0.018(4) 0.019(4) 0.027(4) 0.001(3) -0.001(3) -0.002(3)
C109 0.030(4) 0.027(4) 0.018(4) 0.002(3) 0.002(3) 0.004(3)
C110 0.012(4) 0.031(4) 0.022(4) -0.002(3) -0.002(3) 0.005(3)
C111 0.023(4) 0.032(4) 0.020(4) 0.001(3) 0.003(3) -0.001(3)
C112 0.026(4) 0.030(5) 0.029(5) 0.001(4) 0.009(3) 0.004(4)
C113 0.032(5) 0.059(7) 0.037(6) -0.007(5) -0.004(4) 0.005(4)
C114 0.027(5) 0.064(7) 0.064(7) 0.001(6) 0.004(5) 0.003(5)
C115 0.051(7) 0.073(8) 0.046(7) -0.001(6) -0.011(5) -0.012(6)
C116 0.050(7) 0.134(13) 0.090(10) 0.023(9) 0.007(7) -0.028(8)
C117 0.045(5) 0.042(6) 0.029(5) -0.001(4) 0.013(4) 0.007(4)
C118 0.057(7) 0.081(8) 0.047(7) 0.022(6) -0.003(5) -0.009(6)
C119 0.059(8) 0.093(10) 0.065(8) 0.024(7) -0.003(6) -0.014(7)
C120 0.102(11) 0.096(11) 0.069(9) 0.021(8) 0.028(8) -0.030(9)
Sn4 0.0343(3) 0.0364(3) 0.0291(3) 0.0033(3) 0.0120(2) -0.0025(3)
Ni4 0.0230(5) 0.0272(6) 0.0269(6) -0.0018(4) 0.0112(4) -0.0047(4)
S13 0.0310(11) 0.0243(11) 0.0376(12) -0.0020(9) 0.0213(9) -0.0068(9)
S14 0.0249(10) 0.0284(11) 0.0312(12) 0.0034(9) 0.0119(8) -0.0018(8)
S15 0.0276(11) 0.0361(12) 0.0286(12) 0.0031(9) 0.0129(9) -0.0020(9)
S16 0.0381(12) 0.0318(12) 0.0329(12) 0.0002(9) 0.0146(9) -0.0075(10)
P7 0.0258(11) 0.0275(12) 0.0317(12) -0.0006(9) 0.0113(9) -0.0059(9)
P8 0.0267(11) 0.0286(12) 0.0279(12) -0.0043(9) 0.0108(9) -0.0065(9)
C121 0.019(4) 0.025(4) 0.027(4) -0.002(3) 0.008(3) -0.005(3)
C122 0.036(5) 0.023(4) 0.039(5) -0.001(4) 0.020(4) 0.004(4)
C123 0.047(5) 0.022(4) 0.038(5) -0.008(4) 0.023(4) -0.007(4)
C124 0.038(5) 0.041(5) 0.030(5) -0.013(4) 0.015(4) -0.018(4)
C125 0.044(5) 0.027(5) 0.032(5) -0.004(4) 0.007(4) 0.000(4)
C126 0.057(6) 0.018(4) 0.037(5) -0.009(4) 0.008(4) 0.005(4)
C127 0.026(4) 0.036(5) 0.037(5) 0.001(4) 0.012(4) -0.006(4)
C128 0.033(5) 0.049(6) 0.039(5) -0.003(4) 0.013(4) 0.001(4)
C129 0.038(6) 0.063(7) 0.058(7) 0.011(5) 0.010(5) 0.013(5)
C130 0.041(6) 0.093(9) 0.057(7) 0.012(6) 0.006(5) 0.000(6)
C131 0.046(6) 0.076(8) 0.037(6) 0.005(5) 0.008(5) 0.004(5)
C132 0.026(5) 0.070(7) 0.034(5) -0.003(5) 0.008(4) 0.002(5)
C133 0.027(4) 0.024(4) 0.032(5) -0.004(3) 0.009(3) -0.009(3)
C134 0.026(4) 0.024(4) 0.035(5) 0.002(4) 0.015(3) -0.011(3)
C135 0.034(5) 0.029(5) 0.032(5) 0.001(4) 0.008(4) -0.005(4)
C136 0.037(5) 0.045(6) 0.043(6) -0.010(4) 0.005(4) -0.018(4)
C137 0.055(6) 0.056(7) 0.056(7) -0.016(5) 0.012(5) -0.023(5)
C138 0.075(8) 0.055(7) 0.050(7) -0.024(5) 0.004(6) -0.018(6)
C139 0.060(7) 0.059(7) 0.051(7) -0.021(5) 0.015(5) -0.014(5)
C140 0.040(5) 0.037(5) 0.036(5) -0.008(4) 0.011(4) -0.001(4)
C141 0.028(4) 0.030(5) 0.022(4) 0.000(3) 0.004(3) 0.000(3)
C142 0.036(5) 0.030(5) 0.034(5) -0.003(4) 0.006(4) -0.011(4)
C143 0.045(5) 0.027(5) 0.041(5) -0.001(4) 0.011(4) -0.002(4)
C144 0.035(5) 0.024(5) 0.050(6) 0.007(4) 0.004(4) -0.010(4)
C145 0.045(6) 0.036(5) 0.042(6) -0.001(4) 0.001(4) -0.011(4)
C146 0.033(5) 0.030(5) 0.037(5) 0.001(4) 0.000(4) -0.010(4)
C147 0.020(4) 0.031(5) 0.019(4) 0.002(3) 0.010(3) -0.009(3)
C148 0.019(4) 0.035(5) 0.018(4) 0.007(3) -0.001(3) -0.004(3)
C149 0.034(5) 0.037(5) 0.016(4) 0.001(3) 0.007(3) -0.003(4)
C150 0.025(4) 0.033(5) 0.022(4) -0.003(3) 0.006(3) -0.010(4)
C151 0.024(4) 0.026(4) 0.027(5) 0.000(3) 0.002(3) -0.005(3)
C152 0.023(4) 0.039(5) 0.025(4) -0.005(4) 0.013(3) -0.001(4)
C153 0.033(5) 0.064(7) 0.038(6) -0.007(5) 0.000(4) -0.007(5)
C154 0.032(6) 0.085(9) 0.081(9) -0.042(7) 0.006(5) 0.005(6)
C155 0.067(8) 0.087(10) 0.055(8) -0.003(7) -0.009(6) -0.020(7)
C156 0.070(9) 0.172(17) 0.094(11) -0.028(11) 0.020(8) -0.042(10)
C157 0.034(5) 0.033(5) 0.056(6) 0.005(4) 0.014(4) -0.010(4)
C158 0.040(6) 0.068(7) 0.041(6) 0.006(5) 0.003(4) -0.001(5)
C159 0.055(7) 0.079(8) 0.040(6) 0.016(6) -0.002(5) -0.019(6)
C160 0.072(8) 0.092(10) 0.063(8) 0.015(7) 0.014(6) -0.003(7)
Cl1 0.0495(15) 0.0676(18) 0.0602(17) 0.0014(14) 0.0077(13) 0.0098(13)
Cl2 0.0641(19) 0.0552(18) 0.111(3) -0.0305(17) -0.0208(17) 0.0213(15)
C161 0.051(6) 0.040(6) 0.070(8) 0.000(5) 0.006(5) -0.017(5)
C162 0.075(8) 0.035(6) 0.066(8) -0.002(5) 0.004(6) 0.005(5)
Cl3 0.0465(16) 0.088(2) 0.074(2) 0.0189(17) 0.0050(14) -0.0090(15)
Cl4 0.056(2) 0.118(3) 0.156(4) 0.056(3) 0.012(2) -0.002(2)
C163 0.055(7) 0.080(9) 0.091(10) 0.029(7) 0.014(7) 0.002(7)
C164 0.101(10) 0.058(8) 0.098(11) 0.005(7) 0.056(9) 0.006(7)

loop_
_atom_type_symbol
_atom_type_description
_atom_type_scat_dispersion_real
_atom_type_scat_dispersion_imag
_atom_type_scat_source
C C 0.0033 0.0016 'International Tables Vol C Tables 4.2.6.8 and 6.1.1.4'
H H 0.0000 0.0000 'International Tables Vol C Tables 4.2.6.8 and 6.1.1.4'
P P 0.1023 0.0942 'International Tables Vol C Tables 4.2.6.8 and 6.1.1.4'
S S 0.1246 0.1234 'International Tables Vol C Tables 4.2.6.8 and 6.1.1.4'
Cl Cl 0.1484 0.1585 'International Tables Vol C Tables 4.2.6.8 and 6.1.1.4'
Ni Ni 0.3393 1.1124 'International Tables Vol C Tables 4.2.6.8 and 6.1.1.4'
Sn Sn -0.6537 1.4246 'International Tables Vol C Tables 4.2.6.8 and 6.1.1.4'

loop_
_geom_angle_atom_site_label_1
_geom_angle_atom_site_label_2
_geom_angle_atom_site_label_3
_geom_angle
_geom_angle_site_symmetry_1
_geom_angle_site_symmetry_3
_geom_angle_publ_flag
C37 Sn1 C33 115.0(10) . . ?
C37 Sn1 C37A 6(2) . . ?
C33 Sn1 C37A 114.4(10) . . ?
C37 Sn1 S4 117.7(5) . . ?
C33 Sn1 S4 114.4(2) . . ?
C37A Sn1 S4 114.1(6) . . ?
C37 Sn1 S3 105.9(14) . . ?
C33 Sn1 S3 109.3(2) . . ?
C37A Sn1 S3 111.2(14) . . ?
S4 Sn1 S3 91.00(7) . . ?
S1 Ni1 P2 170.20(10) . . ?
S1 Ni1 S2 92.13(8) . . ?
P2 Ni1 S2 91.24(9) . . ?
S1 Ni1 P1 90.03(9) . . ?
P2 Ni1 P1 88.22(9) . . ?
S2 Ni1 P1 170.10(10) . . ?
C1 S1 Ni1 104.5(3) . . ?
C2 S2 Ni1 104.3(3) . . ?
C3 S3 Sn1 99.2(3) . . ?
C4 S4 Sn1 99.3(3) . . ?
C13 P1 C31 107.4(4) . . ?
C13 P1 C7 105.4(4) . . ?
C31 P1 C7 105.4(4) . . ?
C13 P1 Ni1 115.5(3) . . ?
C31 P1 Ni1 109.5(3) . . ?
C7 P1 Ni1 113.0(3) . . ?
C25 P2 C32 103.5(4) . . ?
C25 P2 C19 105.2(4) . . ?
C32 P2 C19 106.0(4) . . ?
C25 P2 Ni1 114.6(3) . . ?
C32 P2 Ni1 110.4(3) . . ?
C19 P2 Ni1 116.0(3) . . ?
C5 C1 C2 119.0(8) . . ?
C5 C1 S1 121.6(6) . . ?
C2 C1 S1 119.5(6) . . ?
C6 C2 C1 118.4(7) . . ?
C6 C2 S2 122.1(6) . . ?
C1 C2 S2 119.5(6) . . ?
C5 C3 C4 118.8(7) . . ?
C5 C3 S3 116.4(6) . . ?
C4 C3 S3 124.8(6) . . ?
C6 C4 C3 118.6(7) . . ?
C6 C4 S4 116.3(6) . . ?
C3 C4 S4 125.1(6) . . ?
C3 C5 C1 122.2(7) . . ?
C3 C5 H5 118.9 . . ?
C1 C5 H5 118.9 . . ?
C4 C6 C2 122.9(7) . . ?
C4 C6 H6 118.6 . . ?
C2 C6 H6 118.6 . . ?
C12 C7 C8 110.5(7) . . ?
C12 C7 P1 110.7(6) . . ?
C8 C7 P1 112.5(5) . . ?
C12 C7 H7 107.6 . . ?
C8 C7 H7 107.6 . . ?
P1 C7 H7 107.6 . . ?
C9 C8 C7 111.8(7) . . ?
C9 C8 H8A 109.2 . . ?
C7 C8 H8A 109.2 . . ?
C9 C8 H8B 109.2 . . ?
C7 C8 H8B 109.2 . . ?
H8A C8 H8B 107.9 . . ?
C8 C9 C10 111.4(7) . . ?
C8 C9 H9A 109.3 . . ?
C10 C9 H9A 109.3 . . ?
C8 C9 H9B 109.3 . . ?
C10 C9 H9B 109.3 . . ?
H9A C9 H9B 108.0 . . ?
C11 C10 C9 110.6(7) . . ?
C11 C10 H10A 109.5 . . ?
C9 C10 H10A 109.5 . . ?
C11 C10 H10B 109.5 . . ?
C9 C10 H10B 109.5 . . ?
H10A C10 H10B 108.1 . . ?
C10 C11 C12 110.1(8) . . ?
C10 C11 H11A 109.6 . . ?
C12 C11 H11A 109.6 . . ?
C10 C11 H11B 109.6 . . ?
C12 C11 H11B 109.6 . . ?
H11A C11 H11B 108.2 . . ?
C7 C12 C11 113.2(7) . . ?
C7 C12 H12A 108.9 . . ?
C11 C12 H12A 108.9 . . ?
C7 C12 H12B 108.9 . . ?
C11 C12 H12B 108.9 . . ?
H12A C12 H12B 107.8 . . ?
C14 C13 C18 109.5(7) . . ?
C14 C13 P1 112.2(6) . . ?
C18 C13 P1 116.3(6) . . ?
C14 C13 H13 106.1 . . ?
C18 C13 H13 106.1 . . ?
P1 C13 H13 106.1 . . ?
C13 C14 C15 109.2(7) . . ?
C13 C14 H14A 109.8 . . ?
C15 C14 H14A 109.8 . . ?
C13 C14 H14B 109.8 . . ?
C15 C14 H14B 109.8 . . ?
H14A C14 H14B 108.3 . . ?
C16 C15 C14 112.3(8) . . ?
C16 C15 H15A 109.1 . . ?
C14 C15 H15A 109.1 . . ?
C16 C15 H15B 109.1 . . ?
C14 C15 H15B 109.1 . . ?
H15A C15 H15B 107.9 . . ?
C15 C16 C17 111.1(7) . . ?
C15 C16 H16A 109.4 . . ?
C17 C16 H16A 109.4 . . ?
C15 C16 H16B 109.4 . . ?
C17 C16 H16B 109.4 . . ?
H16A C16 H16B 108.0 . . ?
C18 C17 C16 110.4(8) . . ?
C18 C17 H17A 109.6 . . ?
C16 C17 H17A 109.6 . . ?
C18 C17 H17B 109.6 . . ?
C16 C17 H17B 109.6 . . ?
H17A C17 H17B 108.1 . . ?
C17 C18 C13 111.3(7) . . ?
C17 C18 H18A 109.4 . . ?
C13 C18 H18A 109.4 . . ?
C17 C18 H18B 109.4 . . ?
C13 C18 H18B 109.4 . . ?
H18A C18 H18B 108.0 . . ?
C20 C19 C24 110.3(7) . . ?
C20 C19 P2 112.2(6) . . ?
C24 C19 P2 113.6(6) . . ?
C20 C19 H19 106.8 . . ?
C24 C19 H19 106.8 . . ?
P2 C19 H19 106.8 . . ?
C21 C20 C19 111.0(7) . . ?
C21 C20 H20A 109.4 . . ?
C19 C20 H20A 109.4 . . ?
C21 C20 H20B 109.4 . . ?
C19 C20 H20B 109.4 . . ?
H20A C20 H20B 108.0 . . ?
C22 C21 C20 111.6(8) . . ?
C22 C21 H21A 109.3 . . ?
C20 C21 H21A 109.3 . . ?
C22 C21 H21B 109.3 . . ?
C20 C21 H21B 109.3 . . ?
H21A C21 H21B 108.0 . . ?
C21 C22 C23 111.2(8) . . ?
C21 C22 H22A 109.4 . . ?
C23 C22 H22A 109.4 . . ?
C21 C22 H22B 109.4 . . ?
C23 C22 H22B 109.4 . . ?
H22A C22 H22B 108.0 . . ?
C22 C23 C24 111.4(8) . . ?
C22 C23 H23A 109.3 . . ?
C24 C23 H23A 109.3 . . ?
C22 C23 H23B 109.3 . . ?
C24 C23 H23B 109.3 . . ?
H23A C23 H23B 108.0 . . ?
C19 C24 C23 108.2(7) . . ?
C19 C24 H24A 110.1 . . ?
C23 C24 H24A 110.1 . . ?
C19 C24 H24B 110.1 . . ?
C23 C24 H24B 110.1 . . ?
H24A C24 H24B 108.4 . . ?
C26 C25 C30 109.5(7) . . ?
C26 C25 P2 113.3(6) . . ?
C30 C25 P2 111.3(5) . . ?
C26 C25 H25 107.5 . . ?
C30 C25 H25 107.5 . . ?
P2 C25 H25 107.5 . . ?
C27 C26 C25 111.5(7) . . ?
C27 C26 H26A 109.3 . . ?
C25 C26 H26A 109.3 . . ?
C27 C26 H26B 109.3 . . ?
C25 C26 H26B 109.3 . . ?
H26A C26 H26B 108.0 . . ?
C26 C27 C28 110.8(7) . . ?
C26 C27 H27A 109.5 . . ?
C28 C27 H27A 109.5 . . ?
C26 C27 H27B 109.5 . . ?
C28 C27 H27B 109.5 . . ?
H27A C27 H27B 108.1 . . ?
C29 C28 C27 110.2(7) . . ?
C29 C28 H28A 109.6 . . ?
C27 C28 H28A 109.6 . . ?
C29 C28 H28B 109.6 . . ?
C27 C28 H28B 109.6 . . ?
H28A C28 H28B 108.1 . . ?
C28 C29 C30 112.5(7) . . ?
C28 C29 H29A 109.1 . . ?
C30 C29 H29A 109.1 . . ?
C28 C29 H29B 109.1 . . ?
C30 C29 H29B 109.1 . . ?
H29A C29 H29B 107.8 . . ?
C29 C30 C25 112.4(7) . . ?
C29 C30 H30A 109.1 . . ?
C25 C30 H30A 109.1 . . ?
C29 C30 H30B 109.1 . . ?
C25 C30 H30B 109.1 . . ?
H30A C30 H30B 107.9 . . ?
C32 C31 P1 111.3(6) . . ?
C32 C31 H31A 109.4 . . ?
P1 C31 H31A 109.4 . . ?
C32 C31 H31B 109.4 . . ?
P1 C31 H31B 109.4 . . ?
H31A C31 H31B 108.0 . . ?
C31 C32 P2 110.3(6) . . ?
C31 C32 H32A 109.6 . . ?
P2 C32 H32A 109.6 . . ?
C31 C32 H32B 109.6 . . ?
P2 C32 H32B 109.6 . . ?
H32A C32 H32B 108.1 . . ?
C34 C33 Sn1 112.6(17) . . ?
C34 C33 H33A 109.1 . . ?
Sn1 C33 H33A 109.1 . . ?
C34 C33 H33B 109.1 . . ?
Sn1 C33 H33B 109.1 . . ?
H33A C33 H33B 107.8 . . ?
C33 C34 C35 112(2) . . ?
C33 C34 H34A 109.3 . . ?
C35 C34 H34A 109.3 . . ?
C33 C34 H34B 109.3 . . ?
C35 C34 H34B 109.3 . . ?
H34A C34 H34B 108.0 . . ?
C36 C35 C34 114(3) . . ?
C36 C35 H35A 108.7 . . ?
C34 C35 H35A 108.7 . . ?
C36 C35 H35B 108.7 . . ?
C34 C35 H35B 108.7 . . ?
H35A C35 H35B 107.6 . . ?
C35 C36 H36A 109.5 . . ?
C35 C36 H36B 109.5 . . ?
H36A C36 H36B 109.5 . . ?
C35 C36 H36C 109.5 . . ?
H36A C36 H36C 109.5 . . ?
H36B C36 H36C 109.5 . . ?
C35A C34A H34C 108.7 . . ?
C35A C34A H34D 108.7 . . ?
H34C C34A H34D 107.6 . . ?
C36A C35A C34A 104(2) . . ?
C36A C35A H35C 110.9 . . ?
C34A C35A H35C 110.9 . . ?
C36A C35A H35D 110.9 . . ?
C34A C35A H35D 110.9 . . ?
H35C C35A H35D 108.9 . . ?
C35A C36A H36D 109.5 . . ?
C35A C36A H36E 109.5 . . ?
H36D C36A H36E 109.5 . . ?
C35A C36A H36F 109.5 . . ?
H36D C36A H36F 109.5 . . ?
H36E C36A H36F 109.5 . . ?
C38 C37 Sn1 100.5(11) . . ?
C38 C37 H37A 111.7 . . ?
Sn1 C37 H37A 111.7 . . ?
C38 C37 H37B 111.7 . . ?
Sn1 C37 H37B 111.7 . . ?
H37A C37 H37B 109.4 . . ?
C39 C38 C37 117.1(17) . . ?
C39 C38 H38A 108.0 . . ?
C37 C38 H38A 108.0 . . ?
C39 C38 H38B 108.0 . . ?
C37 C38 H38B 108.0 . . ?
H38A C38 H38B 107.3 . . ?
C38 C39 C40 99.0(12) . . ?
C38 C39 H39A 112.0 . . ?
C40 C39 H39A 112.0 . . ?
C38 C39 H39B 112.0 . . ?
C40 C39 H39B 112.0 . . ?
H39A C39 H39B 109.7 . . ?
C39 C40 H40A 109.5 . . ?
C39 C40 H40B 109.5 . . ?
H40A C40 H40B 109.5 . . ?
C39 C40 H40C 109.5 . . ?
H40A C40 H40C 109.5 . . ?
H40B C40 H40C 109.5 . . ?
C38A C37A Sn1 114.7(12) . . ?
C38A C37A H37C 108.6 . . ?
Sn1 C37A H37C 108.6 . . ?
C38A C37A H37D 108.6 . . ?
Sn1 C37A H37D 108.6 . . ?
H37C C37A H37D 107.6 . . ?
C39A C38A C37A 123.3(17) . . ?
C39A C38A H38C 106.5 . . ?
C37A C38A H38C 106.5 . . ?
C39A C38A H38D 106.5 . . ?
C37A C38A H38D 106.5 . . ?
H38C C38A H38D 106.5 . . ?
C38A C39A C40A 103.4(13) . . ?
C38A C39A H39C 111.1 . . ?
C40A C39A H39C 111.1 . . ?
C38A C39A H39D 111.1 . . ?
C40A C39A H39D 111.1 . . ?
H39C C39A H39D 109.0 . . ?
C39A C40A H40D 109.5 . . ?
C39A C40A H40E 109.5 . . ?
H40D C40A H40E 109.5 . . ?
C39A C40A H40F 109.5 . . ?
H40D C40A H40F 109.5 . . ?
H40E C40A H40F 109.5 . . ?
C77 Sn2 C73 115.5(3) . . ?
C77 Sn2 S8 114.1(2) . . ?
C73 Sn2 S8 114.3(2) . . ?
C77 Sn2 S7 109.2(2) . . ?
C73 Sn2 S7 110.2(2) . . ?
S8 Sn2 S7 90.65(6) . . ?
P4 Ni2 P3 87.72(8) . . ?
P4 Ni2 S5 171.74(9) . . ?
P3 Ni2 S5 91.53(8) . . ?
P4 Ni2 S6 89.82(8) . . ?
P3 Ni2 S6 171.68(9) . . ?
S5 Ni2 S6 92.04(8) . . ?
C67 S5 Ni2 104.0(3) . . ?
C68 S6 Ni2 104.4(2) . . ?
C70 S7 Sn2 99.4(2) . . ?
C71 S8 Sn2 99.0(2) . . ?
C53 P3 C47 105.7(4) . . ?
C53 P3 C41 103.4(4) . . ?
C47 P3 C41 104.6(4) . . ?
C53 P3 Ni2 110.4(3) . . ?
C47 P3 Ni2 116.2(3) . . ?
C41 P3 Ni2 115.2(3) . . ?
C54 P4 C61 107.0(4) . . ?
C54 P4 C55 103.4(3) . . ?
C61 P4 C55 106.0(4) . . ?
C54 P4 Ni2 110.8(3) . . ?
C61 P4 Ni2 115.0(3) . . ?
C55 P4 Ni2 113.9(2) . . ?
C46 C41 C42 110.5(7) . . ?
C46 C41 P3 113.9(6) . . ?
C42 C41 P3 111.0(5) . . ?
C46 C41 H41 107.0 . . ?
C42 C41 H41 107.0 . . ?
P3 C41 H41 107.0 . . ?
C41 C42 C43 112.9(7) . . ?
C41 C42 H42A 109.0 . . ?
C43 C42 H42A 109.0 . . ?
C41 C42 H42B 109.0 . . ?
C43 C42 H42B 109.0 . . ?
H42A C42 H42B 107.8 . . ?
C44 C43 C42 111.5(7) . . ?
C44 C43 H43A 109.3 . . ?
C42 C43 H43A 109.3 . . ?
C44 C43 H43B 109.3 . . ?
C42 C43 H43B 109.3 . . ?
H43A C43 H43B 108.0 . . ?
C45 C44 C43 110.1(7) . . ?
C45 C44 H44A 109.6 . . ?
C43 C44 H44A 109.6 . . ?
C45 C44 H44B 109.6 . . ?
C43 C44 H44B 109.6 . . ?
H44A C44 H44B 108.2 . . ?
C44 C45 C46 110.3(7) . . ?
C44 C45 H45A 109.6 . . ?
C46 C45 H45A 109.6 . . ?
C44 C45 H45B 109.6 . . ?
C46 C45 H45B 109.6 . . ?
H45A C45 H45B 108.1 . . ?
C41 C46 C45 111.4(7) . . ?
C41 C46 H46A 109.3 . . ?
C45 C46 H46A 109.3 . . ?
C41 C46 H46B 109.3 . . ?
C45 C46 H46B 109.3 . . ?
H46A C46 H46B 108.0 . . ?
C52 C47 C48 110.5(7) . . ?
C52 C47 P3 112.0(6) . . ?
C48 C47 P3 113.7(6) . . ?
C52 C47 H47 106.7 . . ?
C48 C47 H47 106.7 . . ?
P3 C47 H47 106.7 . . ?
C47 C48 C49 109.1(7) . . ?
C47 C48 H48A 109.9 . . ?
C49 C48 H48A 109.9 . . ?
C47 C48 H48B 109.9 . . ?
C49 C48 H48B 109.9 . . ?
H48A C48 H48B 108.3 . . ?
C50 C49 C48 111.4(8) . . ?
C50 C49 H49A 109.4 . . ?
C48 C49 H49A 109.4 . . ?
C50 C49 H49B 109.4 . . ?
C48 C49 H49B 109.4 . . ?
H49A C49 H49B 108.0 . . ?
C51 C50 C49 110.2(7) . . ?
C51 C50 H50A 109.6 . . ?
C49 C50 H50A 109.6 . . ?
C51 C50 H50B 109.6 . . ?
C49 C50 H50B 109.6 . . ?
H50A C50 H50B 108.1 . . ?
C50 C51 C52 110.9(7) . . ?
C50 C51 H51A 109.5 . . ?
C52 C51 H51A 109.5 . . ?
C50 C51 H51B 109.5 . . ?
C52 C51 H51B 109.5 . . ?
H51A C51 H51B 108.1 . . ?
C47 C52 C51 110.2(7) . . ?
C47 C52 H52A 109.6 . . ?
C51 C52 H52A 109.6 . . ?
C47 C52 H52B 109.6 . . ?
C51 C52 H52B 109.6 . . ?
H52A C52 H52B 108.1 . . ?
C54 C53 P3 110.9(5) . . ?
C54 C53 H53A 109.5 . . ?
P3 C53 H53A 109.5 . . ?
C54 C53 H53B 109.5 . . ?
P3 C53 H53B 109.5 . . ?
H53A C53 H53B 108.0 . . ?
C53 C54 P4 110.1(5) . . ?
C53 C54 H54A 109.6 . . ?
P4 C54 H54A 109.6 . . ?
C53 C54 H54B 109.6 . . ?
P4 C54 H54B 109.6 . . ?
H54A C54 H54B 108.2 . . ?
C60 C55 C56 109.9(6) . . ?
C60 C55 P4 110.9(5) . . ?
C56 C55 P4 112.8(5) . . ?
C60 C55 H55 107.7 . . ?
C56 C55 H55 107.7 . . ?
P4 C55 H55 107.7 . . ?
C57 C56 C55 111.4(6) . . ?
C57 C56 H56A 109.3 . . ?
C55 C56 H56A 109.3 . . ?
C57 C56 H56B 109.3 . . ?
C55 C56 H56B 109.3 . . ?
H56A C56 H56B 108.0 . . ?
C56 C57 C58 111.3(6) . . ?
C56 C57 H57A 109.4 . . ?
C58 C57 H57A 109.4 . . ?
C56 C57 H57B 109.4 . . ?
C58 C57 H57B 109.4 . . ?
H57A C57 H57B 108.0 . . ?
C59 C58 C57 110.5(6) . . ?
C59 C58 H58A 109.5 . . ?
C57 C58 H58A 109.5 . . ?
C59 C58 H58B 109.5 . . ?
C57 C58 H58B 109.5 . . ?
H58A C58 H58B 108.1 . . ?
C58 C59 C60 112.7(7) . . ?
C58 C59 H59A 109.1 . . ?
C60 C59 H59A 109.1 . . ?
C58 C59 H59B 109.1 . . ?
C60 C59 H59B 109.1 . . ?
H59A C59 H59B 107.8 . . ?
C59 C60 C55 112.5(6) . . ?
C59 C60 H60A 109.1 . . ?
C55 C60 H60A 109.1 . . ?
C59 C60 H60B 109.1 . . ?
C55 C60 H60B 109.1 . . ?
H60A C60 H60B 107.8 . . ?
C62 C61 C66 111.1(7) . . ?
C62 C61 P4 110.9(6) . . ?
C66 C61 P4 116.1(6) . . ?
C62 C61 H61 106.0 . . ?
C66 C61 H61 106.0 . . ?
P4 C61 H61 106.0 . . ?
C61 C62 C63 108.9(7) . . ?
C61 C62 H62A 109.9 . . ?
C63 C62 H62A 109.9 . . ?
C61 C62 H62B 109.9 . . ?
C63 C62 H62B 109.9 . . ?
H62A C62 H62B 108.3 . . ?
C64 C63 C62 110.4(7) . . ?
C64 C63 H63A 109.6 . . ?
C62 C63 H63A 109.6 . . ?
C64 C63 H63B 109.6 . . ?
C62 C63 H63B 109.6 . . ?
H63A C63 H63B 108.1 . . ?
C65 C64 C63 111.9(8) . . ?
C65 C64 H64A 109.2 . . ?
C63 C64 H64A 109.2 . . ?
C65 C64 H64B 109.2 . . ?
C63 C64 H64B 109.2 . . ?
H64A C64 H64B 107.9 . . ?
C64 C65 C66 112.6(10) . . ?
C64 C65 H65A 109.1 . . ?
C66 C65 H65A 109.1 . . ?
C64 C65 H65B 109.1 . . ?
C66 C65 H65B 109.1 . . ?
H65A C65 H65B 107.8 . . ?
C65 C66 C61 108.0(7) . . ?
C65 C66 H66A 110.1 . . ?
C61 C66 H66A 110.1 . . ?
C65 C66 H66B 110.1 . . ?
C61 C66 H66B 110.1 . . ?
H66A C66 H66B 108.4 . . ?
C68 C67 C72 119.5(6) . . ?
C68 C67 S5 120.1(6) . . ?
C72 C67 S5 120.4(5) . . ?
C67 C68 C69 119.1(6) . . ?
C67 C68 S6 119.3(5) . . ?
C69 C68 S6 121.6(5) . . ?
C70 C69 C68 121.8(6) . . ?
C70 C69 H69 119.1 . . ?
C68 C69 H69 119.1 . . ?
C69 C70 C71 119.3(6) . . ?
C69 C70 S7 116.6(5) . . ?
C71 C70 S7 124.0(5) . . ?
C70 C71 C72 119.3(6) . . ?
C70 C71 S8 126.0(5) . . ?
C72 C71 S8 114.8(5) . . ?
C71 C72 C67 120.9(6) . . ?
C71 C72 H72 119.5 . . ?
C67 C72 H72 119.5 . . ?
C74 C73 Sn2 112.9(5) . . ?
C74 C73 H73A 109.0 . . ?
Sn2 C73 H73A 109.0 . . ?
C74 C73 H73B 109.0 . . ?
Sn2 C73 H73B 109.0 . . ?
H73A C73 H73B 107.8 . . ?
C75 C74 C73 114.3(8) . . ?
C75 C74 H74A 108.7 . . ?
C73 C74 H74A 108.7 . . ?
C75 C74 H74B 108.7 . . ?
C73 C74 H74B 108.7 . . ?
H74A C74 H74B 107.6 . . ?
C74 C75 C76 114.9(8) . . ?
C74 C75 H75A 108.6 . . ?
C76 C75 H75A 108.6 . . ?
C74 C75 H75B 108.6 . . ?
C76 C75 H75B 108.6 . . ?
H75A C75 H75B 107.5 . . ?
C75 C76 H76A 109.5 . . ?
C75 C76 H76B 109.5 . . ?
H76A C76 H76B 109.5 . . ?
C75 C76 H76C 109.5 . . ?
H76A C76 H76C 109.5 . . ?
H76B C76 H76C 109.5 . . ?
C78 C77 Sn2 114.5(5) . . ?
C78 C77 H77A 108.6 . . ?
Sn2 C77 H77A 108.6 . . ?
C78 C77 H77B 108.6 . . ?
Sn2 C77 H77B 108.6 . . ?
H77A C77 H77B 107.6 . . ?
C77 C78 C79 112.9(6) . . ?
C77 C78 H78A 109.0 . . ?
C79 C78 H78A 109.0 . . ?
C77 C78 H78B 109.0 . . ?
C79 C78 H78B 109.0 . . ?
H78A C78 H78B 107.8 . . ?
C80 C79 C78 113.2(7) . . ?
C80 C79 H79A 108.9 . . ?
C78 C79 H79A 108.9 . . ?
C80 C79 H79B 108.9 . . ?
C78 C79 H79B 108.9 . . ?
H79A C79 H79B 107.7 . . ?
C79 C80 H80A 109.5 . . ?
C79 C80 H80B 109.5 . . ?
H80A C80 H80B 109.5 . . ?
C79 C80 H80C 109.5 . . ?
H80A C80 H80C 109.5 . . ?
H80B C80 H80C 109.5 . . ?
C117 Sn3 C113 117.0(4) . . ?
C117 Sn3 S11 112.8(3) . . ?
C113 Sn3 S11 117.2(3) . . ?
C117 Sn3 S12 110.6(2) . . ?
C113 Sn3 S12 108.0(2) . . ?
S11 Sn3 S12 86.76(7) . . ?
S9 Ni3 S10 92.30(8) . . ?
S9 Ni3 P5 88.21(9) . . ?
S10 Ni3 P5 176.64(10) . . ?
S9 Ni3 P6 175.96(9) . . ?
S10 Ni3 P6 91.41(9) . . ?
P5 Ni3 P6 87.99(9) . . ?
C107 S9 Ni3 104.5(3) . . ?
C108 S10 Ni3 103.4(3) . . ?
C110 S11 Sn3 93.9(3) . . ?
C111 S12 Sn3 92.7(3) . . ?
C81 P5 C87 105.6(4) . . ?
C81 P5 C93 105.1(4) . . ?
C87 P5 C93 104.2(4) . . ?
C81 P5 Ni3 113.8(3) . . ?
C87 P5 Ni3 117.7(3) . . ?
C93 P5 Ni3 109.4(3) . . ?
C94 P6 C101 105.5(4) . . ?
C94 P6 C95 105.9(4) . . ?
C101 P6 C95 108.8(4) . . ?
C94 P6 Ni3 106.7(3) . . ?
C101 P6 Ni3 111.6(3) . . ?
C95 P6 Ni3 117.5(3) . . ?
C82 C81 C86 110.2(8) . . ?
C82 C81 P5 112.1(6) . . ?
C86 C81 P5 114.5(6) . . ?
C82 C81 H81 106.5 . . ?
C86 C81 H81 106.5 . . ?
P5 C81 H81 106.5 . . ?
C83 C82 C81 112.1(9) . . ?
C83 C82 H82A 109.2 . . ?
C81 C82 H82A 109.2 . . ?
C83 C82 H82B 109.2 . . ?
C81 C82 H82B 109.2 . . ?
H82A C82 H82B 107.9 . . ?
C82 C83 C84 111.4(9) . . ?
C82 C83 H83A 109.3 . . ?
C84 C83 H83A 109.3 . . ?
C82 C83 H83B 109.3 . . ?
C84 C83 H83B 109.3 . . ?
H83A C83 H83B 108.0 . . ?
C83 C84 C85 111.0(9) . . ?
C83 C84 H84A 109.4 . . ?
C85 C84 H84A 109.4 . . ?
C83 C84 H84B 109.4 . . ?
C85 C84 H84B 109.4 . . ?
H84A C84 H84B 108.0 . . ?
C86 C85 C84 112.3(9) . . ?
C86 C85 H85A 109.2 . . ?
C84 C85 H85A 109.2 . . ?
C86 C85 H85B 109.2 . . ?
C84 C85 H85B 109.2 . . ?
H85A C85 H85B 107.9 . . ?
C85 C86 C81 111.1(8) . . ?
C85 C86 H86A 109.4 . . ?
C81 C86 H86A 109.4 . . ?
C85 C86 H86B 109.4 . . ?
C81 C86 H86B 109.4 . . ?
H86A C86 H86B 108.0 . . ?
C88 C87 C92 109.5(8) . . ?
C88 C87 P5 115.7(6) . . ?
C92 C87 P5 110.7(6) . . ?
C88 C87 H87 106.8 . . ?
C92 C87 H87 106.8 . . ?
P5 C87 H87 106.8 . . ?
C89 C88 C87 111.0(7) . . ?
C89 C88 H88A 109.4 . . ?
C87 C88 H88A 109.4 . . ?
C89 C88 H88B 109.4 . . ?
C87 C88 H88B 109.4 . . ?
H88A C88 H88B 108.0 . . ?
C90 C89 C88 112.3(8) . . ?
C90 C89 H89A 109.2 . . ?
C88 C89 H89A 109.2 . . ?
C90 C89 H89B 109.2 . . ?
C88 C89 H89B 109.2 . . ?
H89A C89 H89B 107.9 . . ?
C89 C90 C91 112.2(8) . . ?
C89 C90 H90A 109.2 . . ?
C91 C90 H90A 109.2 . . ?
C89 C90 H90B 109.2 . . ?
C91 C90 H90B 109.2 . . ?
H90A C90 H90B 107.9 . . ?
C90 C91 C92 110.6(8) . . ?
C90 C91 H91A 109.5 . . ?
C92 C91 H91A 109.5 . . ?
C90 C91 H91B 109.5 . . ?
C92 C91 H91B 109.5 . . ?
H91A C91 H91B 108.1 . . ?
C91 C92 C87 112.1(8) . . ?
C91 C92 H92A 109.2 . . ?
C87 C92 H92A 109.2 . . ?
C91 C92 H92B 109.2 . . ?
C87 C92 H92B 109.2 . . ?
H92A C92 H92B 107.9 . . ?
C94 C93 P5 108.4(6) . . ?
C94 C93 H93A 110.0 . . ?
P5 C93 H93A 110.0 . . ?
C94 C93 H93B 110.0 . . ?
P5 C93 H93B 110.0 . . ?
H93A C93 H93B 108.4 . . ?
C93 C94 P6 109.1(6) . . ?
C93 C94 H94A 109.9 . . ?
P6 C94 H94A 109.9 . . ?
C93 C94 H94B 109.9 . . ?
P6 C94 H94B 109.9 . . ?
H94A C94 H94B 108.3 . . ?
C100 C95 C96 109.2(7) . . ?
C100 C95 P6 110.5(6) . . ?
C96 C95 P6 116.3(6) . . ?
C100 C95 H95 106.8 . . ?
C96 C95 H95 106.8 . . ?
P6 C95 H95 106.8 . . ?
C97 C96 C95 110.7(7) . . ?
C97 C96 H96A 109.5 . . ?
C95 C96 H96A 109.5 . . ?
C97 C96 H96B 109.5 . . ?
C95 C96 H96B 109.5 . . ?
H96A C96 H96B 108.1 . . ?
C96 C97 C98 112.3(8) . . ?
C96 C97 H97A 109.1 . . ?
C98 C97 H97A 109.1 . . ?
C96 C97 H97B 109.1 . . ?
C98 C97 H97B 109.1 . . ?
H97A C97 H97B 107.9 . . ?
C99 C98 C97 110.0(8) . . ?
C99 C98 H98A 109.7 . . ?
C97 C98 H98A 109.7 . . ?
C99 C98 H98B 109.7 . . ?
C97 C98 H98B 109.7 . . ?
H98A C98 H98B 108.2 . . ?
C98 C99 C100 111.2(8) . . ?
C98 C99 H99A 109.4 . . ?
C100 C99 H99A 109.4 . . ?
C98 C99 H99B 109.4 . . ?
C100 C99 H99B 109.4 . . ?
H99A C99 H99B 108.0 . . ?
C95 C100 C99 112.1(8) . . ?
C95 C100 H10C 109.2 . . ?
C99 C100 H10C 109.2 . . ?
C95 C100 H10D 109.2 . . ?
C99 C100 H10D 109.2 . . ?
H10C C100 H10D 107.9 . . ?
C102 C101 C106 111.0(8) . . ?
C102 C101 P6 112.0(6) . . ?
C106 C101 P6 115.7(7) . . ?
C102 C101 H101 105.7 . . ?
C106 C101 H101 105.7 . . ?
P6 C101 H101 105.7 . . ?
C103 C102 C101 112.9(8) . . ?
C103 C102 H10E 109.0 . . ?
C101 C102 H10E 109.0 . . ?
C103 C102 H10F 109.0 . . ?
C101 C102 H10F 109.0 . . ?
H10E C102 H10F 107.8 . . ?
C104 C103 C102 111.4(9) . . ?
C104 C103 H10G 109.4 . . ?
C102 C103 H10G 109.4 . . ?
C104 C103 H10H 109.4 . . ?
C102 C103 H10H 109.4 . . ?
H10G C103 H10H 108.0 . . ?
C105 C104 C103 110.6(10) . . ?
C105 C104 H10I 109.5 . . ?
C103 C104 H10I 109.5 . . ?
C105 C104 H10J 109.5 . . ?
C103 C104 H10J 109.5 . . ?
H10I C104 H10J 108.1 . . ?
C104 C105 C106 111.6(10) . . ?
C104 C105 H10K 109.3 . . ?
C106 C105 H10K 109.3 . . ?
C104 C105 H10L 109.3 . . ?
C106 C105 H10L 109.3 . . ?
H10K C105 H10L 108.0 . . ?
C105 C106 C101 111.0(9) . . ?
C105 C106 H10M 109.4 . . ?
C101 C106 H10M 109.4 . . ?
C105 C106 H10N 109.4 . . ?
C101 C106 H10N 109.4 . . ?
H10M C106 H10N 108.0 . . ?
C108 C107 C112 121.1(7) . . ?
C108 C107 S9 118.5(6) . . ?
C112 C107 S9 120.3(6) . . ?
C107 C108 C109 118.0(7) . . ?
C107 C108 S10 120.9(6) . . ?
C109 C108 S10 121.0(6) . . ?
C110 C109 C108 121.7(7) . . ?
C110 C109 H109 119.2 . . ?
C108 C109 H109 119.2 . . ?
C109 C110 C111 119.2(7) . . ?
C109 C110 S11 118.1(6) . . ?
C111 C110 S11 122.5(6) . . ?
C112 C111 C110 118.8(7) . . ?
C112 C111 S12 118.1(6) . . ?
C110 C111 S12 123.1(6) . . ?
C107 C112 C111 121.1(7) . . ?
C107 C112 H112 119.4 . . ?
C111 C112 H112 119.4 . . ?
C114 C113 Sn3 116.6(6) . . ?
C114 C113 H11C 108.1 . . ?
Sn3 C113 H11C 108.1 . . ?
C114 C113 H11D 108.1 . . ?
Sn3 C113 H11D 108.1 . . ?
H11C C113 H11D 107.3 . . ?
C115 C114 C113 113.0(9) . . ?
C115 C114 H11E 109.0 . . ?
C113 C114 H11E 109.0 . . ?
C115 C114 H11F 109.0 . . ?
C113 C114 H11F 109.0 . . ?
H11E C114 H11F 107.8 . . ?
C114 C115 C116 114.3(10) . . ?
C114 C115 H11G 108.7 . . ?
C116 C115 H11G 108.7 . . ?
C114 C115 H11H 108.7 . . ?
C116 C115 H11H 108.7 . . ?
H11G C115 H11H 107.6 . . ?
C115 C116 H11I 109.5 . . ?
C115 C116 H11J 109.5 . . ?
H11I C116 H11J 109.5 . . ?
C115 C116 H11K 109.5 . . ?
H11I C116 H11K 109.5 . . ?
H11J C116 H11K 109.5 . . ?
C118 C117 Sn3 112.9(6) . . ?
C118 C117 H11L 109.0 . . ?
Sn3 C117 H11L 109.0 . . ?
C118 C117 H11M 109.0 . . ?
Sn3 C117 H11M 109.0 . . ?
H11L C117 H11M 107.8 . . ?
C117 C118 C119 113.1(8) . . ?
C117 C118 H11N 108.9 . . ?
C119 C118 H11N 108.9 . . ?
C117 C118 H11O 108.9 . . ?
C119 C118 H11O 108.9 . . ?
H11N C118 H11O 107.8 . . ?
C120 C119 C118 110.6(11) . . ?
C120 C119 H11P 109.5 . . ?
C118 C119 H11P 109.5 . . ?
C120 C119 H11Q 109.5 . . ?
C118 C119 H11Q 109.5 . . ?
H11P C119 H11Q 108.1 . . ?
C119 C120 H12C 109.5 . . ?
C119 C120 H12D 109.5 . . ?
H12C C120 H12D 109.5 . . ?
C119 C120 H12E 109.5 . . ?
H12C C120 H12E 109.5 . . ?
H12D C120 H12E 109.5 . . ?
C157 Sn4 C153 117.8(4) . . ?
C157 Sn4 S15 112.7(3) . . ?
C153 Sn4 S15 116.2(3) . . ?
C157 Sn4 S16 110.9(3) . . ?
C153 Sn4 S16 107.8(3) . . ?
S15 Sn4 S16 86.86(7) . . ?
S14 Ni4 S13 92.24(8) . . ?
S14 Ni4 P7 175.20(10) . . ?
S13 Ni4 P7 88.77(8) . . ?
S14 Ni4 P8 90.76(8) . . ?
S13 Ni4 P8 176.65(9) . . ?
P7 Ni4 P8 88.11(8) . . ?
C147 S13 Ni4 104.2(3) . . ?
C148 S14 Ni4 103.4(3) . . ?
C150 S15 Sn4 94.0(3) . . ?
C151 S16 Sn4 92.9(3) . . ?
C127 P7 C133 106.1(4) . . ?
C127 P7 C121 106.0(4) . . ?
C133 P7 C121 103.5(4) . . ?
C127 P7 Ni4 113.2(3) . . ?
C133 P7 Ni4 108.6(3) . . ?
C121 P7 Ni4 118.4(2) . . ?
C141 P8 C135 107.5(4) . . ?
C141 P8 C134 106.1(4) . . ?
C135 P8 C134 105.2(4) . . ?
C141 P8 Ni4 117.4(3) . . ?
C135 P8 Ni4 112.7(3) . . ?
C134 P8 Ni4 107.1(3) . . ?
C122 C121 C126 109.0(6) . . ?
C122 C121 P7 113.9(5) . . ?
C126 C121 P7 109.5(5) . . ?
C122 C121 H121 108.1 . . ?
C126 C121 H121 108.1 . . ?
P7 C121 H121 108.1 . . ?
C123 C122 C121 111.7(7) . . ?
C123 C122 H12F 109.3 . . ?
C121 C122 H12F 109.3 . . ?
C123 C122 H12G 109.3 . . ?
C121 C122 H12G 109.3 . . ?
H12F C122 H12G 107.9 . . ?
C124 C123 C122 111.2(7) . . ?
C124 C123 H12H 109.4 . . ?
C122 C123 H12H 109.4 . . ?
C124 C123 H12I 109.4 . . ?
C122 C123 H12I 109.4 . . ?
H12H C123 H12I 108.0 . . ?
C123 C124 C125 111.0(7) . . ?
C123 C124 H12J 109.4 . . ?
C125 C124 H12J 109.4 . . ?
C123 C124 H12K 109.4 . . ?
C125 C124 H12K 109.4 . . ?
H12J C124 H12K 108.0 . . ?
C124 C125 C126 110.2(7) . . ?
C124 C125 H12L 109.6 . . ?
C126 C125 H12L 109.6 . . ?
C124 C125 H12M 109.6 . . ?
C126 C125 H12M 109.6 . . ?
H12L C125 H12M 108.1 . . ?
C125 C126 C121 111.4(7) . . ?
C125 C126 H12N 109.4 . . ?
C121 C126 H12N 109.4 . . ?
C125 C126 H12O 109.4 . . ?
C121 C126 H12O 109.4 . . ?
H12N C126 H12O 108.0 . . ?
C128 C127 C132 110.7(7) . . ?
C128 C127 P7 114.8(6) . . ?
C132 C127 P7 112.1(6) . . ?
C128 C127 H127 106.2 . . ?
C132 C127 H127 106.2 . . ?
P7 C127 H127 106.2 . . ?
C129 C128 C127 111.3(7) . . ?
C129 C128 H12P 109.4 . . ?
C127 C128 H12P 109.4 . . ?
C129 C128 H12Q 109.4 . . ?
C127 C128 H12Q 109.4 . . ?
H12P C128 H12Q 108.0 . . ?
C128 C129 C130 111.2(9) . . ?
C128 C129 H12R 109.4 . . ?
C130 C129 H12R 109.4 . . ?
C128 C129 H12S 109.4 . . ?
C130 C129 H12S 109.4 . . ?
H12R C129 H12S 108.0 . . ?
C131 C130 C129 111.1(9) . . ?
C131 C130 H13C 109.4 . . ?
C129 C130 H13C 109.4 . . ?
C131 C130 H13D 109.4 . . ?
C129 C130 H13D 109.4 . . ?
H13C C130 H13D 108.0 . . ?
C132 C131 C130 111.2(8) . . ?
C132 C131 H13E 109.4 . . ?
C130 C131 H13E 109.4 . . ?
C132 C131 H13F 109.4 . . ?
C130 C131 H13F 109.4 . . ?
H13E C131 H13F 108.0 . . ?
C131 C132 C127 110.8(8) . . ?
C131 C132 H13G 109.5 . . ?
C127 C132 H13G 109.5 . . ?
C131 C132 H13H 109.5 . . ?
C127 C132 H13H 109.5 . . ?
H13G C132 H13H 108.1 . . ?
C134 C133 P7 110.1(5) . . ?
C134 C133 H13I 109.6 . . ?
P7 C133 H13I 109.6 . . ?
C134 C133 H13J 109.6 . . ?
P7 C133 H13J 109.6 . . ?
H13I C133 H13J 108.2 . . ?
C133 C134 P8 107.7(5) . . ?
C133 C134 H13K 110.2 . . ?
P8 C134 H13K 110.2 . . ?
C133 C134 H13L 110.2 . . ?
P8 C134 H13L 110.2 . . ?
H13K C134 H13L 108.5 . . ?
C140 C135 C136 112.8(7) . . ?
C140 C135 P8 112.1(6) . . ?
C136 C135 P8 115.1(6) . . ?
C140 C135 H135 105.3 . . ?
C136 C135 H135 105.3 . . ?
P8 C135 H135 105.3 . . ?
C135 C136 C137 110.2(8) . . ?
C135 C136 H13M 109.6 . . ?
C137 C136 H13M 109.6 . . ?
C135 C136 H13N 109.6 . . ?
C137 C136 H13N 109.6 . . ?
H13M C136 H13N 108.1 . . ?
C138 C137 C136 111.1(9) . . ?
C138 C137 H13O 109.4 . . ?
C136 C137 H13O 109.4 . . ?
C138 C137 H13P 109.4 . . ?
C136 C137 H13P 109.4 . . ?
H13O C137 H13P 108.0 . . ?
C137 C138 C139 110.3(9) . . ?
C137 C138 H13Q 109.6 . . ?
C139 C138 H13Q 109.6 . . ?
C137 C138 H13R 109.6 . . ?
C139 C138 H13R 109.6 . . ?
H13Q C138 H13R 108.1 . . ?
C138 C139 C140 110.9(8) . . ?
C138 C139 H13S 109.5 . . ?
C140 C139 H13S 109.5 . . ?
C138 C139 H13T 109.5 . . ?
C140 C139 H13T 109.5 . . ?
H13S C139 H13T 108.0 . . ?
C135 C140 C139 110.9(7) . . ?
C135 C140 H14C 109.5 . . ?
C139 C140 H14C 109.5 . . ?
C135 C140 H14D 109.5 . . ?
C139 C140 H14D 109.5 . . ?
H14C C140 H14D 108.0 . . ?
C142 C141 C146 109.6(7) . . ?
C142 C141 P8 116.3(6) . . ?
C146 C141 P8 109.0(5) . . ?
C142 C141 H141 107.2 . . ?
C146 C141 H141 107.2 . . ?
P8 C141 H141 107.2 . . ?
C141 C142 C143 112.0(7) . . ?
C141 C142 H14E 109.2 . . ?
C143 C142 H14E 109.2 . . ?
C141 C142 H14F 109.2 . . ?
C143 C142 H14F 109.2 . . ?
H14E C142 H14F 107.9 . . ?
C144 C143 C142 111.3(7) . . ?
C144 C143 H14G 109.4 . . ?
C142 C143 H14G 109.4 . . ?
C144 C143 H14H 109.4 . . ?
C142 C143 H14H 109.4 . . ?
H14G C143 H14H 108.0 . . ?
C143 C144 C145 110.6(7) . . ?
C143 C144 H14I 109.5 . . ?
C145 C144 H14I 109.5 . . ?
C143 C144 H14J 109.5 . . ?
C145 C144 H14J 109.5 . . ?
H14I C144 H14J 108.1 . . ?
C146 C145 C144 110.9(7) . . ?
C146 C145 H14K 109.5 . . ?
C144 C145 H14K 109.5 . . ?
C146 C145 H14L 109.5 . . ?
C144 C145 H14L 109.5 . . ?
H14K C145 H14L 108.0 . . ?
C145 C146 C141 111.9(7) . . ?
C145 C146 H14M 109.2 . . ?
C141 C146 H14M 109.2 . . ?
C145 C146 H14N 109.2 . . ?
C141 C146 H14N 109.2 . . ?
H14M C146 H14N 107.9 . . ?
C148 C147 C152 119.9(6) . . ?
C148 C147 S13 119.3(6) . . ?
C152 C147 S13 120.8(6) . . ?
C147 C148 C149 119.8(7) . . ?
C147 C148 S14 120.4(6) . . ?
C149 C148 S14 119.8(6) . . ?
C148 C149 C150 121.1(8) . . ?
C148 C149 H149 119.4 . . ?
C150 C149 H149 119.4 . . ?
C149 C150 C151 119.0(7) . . ?
C149 C150 S15 118.4(6) . . ?
C151 C150 S15 122.5(6) . . ?
C152 C151 C150 117.4(7) . . ?
C152 C151 S16 119.2(6) . . ?
C150 C151 S16 123.4(6) . . ?
C147 C152 C151 122.8(7) . . ?
C147 C152 H152 118.6 . . ?
C151 C152 H152 118.6 . . ?
C154 C153 Sn4 116.8(7) . . ?
C154 C153 H15C 108.1 . . ?
Sn4 C153 H15C 108.1 . . ?
C154 C153 H15D 108.1 . . ?
Sn4 C153 H15D 108.1 . . ?
H15C C153 H15D 107.3 . . ?
C153 C154 C155 112.7(9) . . ?
C153 C154 H15E 109.1 . . ?
C155 C154 H15E 109.1 . . ?
C153 C154 H15F 109.1 . . ?
C155 C154 H15F 109.1 . . ?
H15E C154 H15F 107.8 . . ?
C156 C155 C154 117.0(12) . . ?
C156 C155 H15G 108.0 . . ?
C154 C155 H15G 108.0 . . ?
C156 C155 H15H 108.0 . . ?
C154 C155 H15H 108.0 . . ?
H15G C155 H15H 107.3 . . ?
C155 C156 H15I 109.5 . . ?
C155 C156 H15J 109.5 . . ?
H15I C156 H15J 109.5 . . ?
C155 C156 H15K 109.5 . . ?
H15I C156 H15K 109.5 . . ?
H15J C156 H15K 109.5 . . ?
C158 C157 Sn4 112.8(6) . . ?
C158 C157 H15L 109.0 . . ?
Sn4 C157 H15L 109.0 . . ?
C158 C157 H15M 109.0 . . ?
Sn4 C157 H15M 109.0 . . ?
H15L C157 H15M 107.8 . . ?
C157 C158 C159 112.5(8) . . ?
C157 C158 H15N 109.1 . . ?
C159 C158 H15N 109.1 . . ?
C157 C158 H15O 109.1 . . ?
C159 C158 H15O 109.1 . . ?
H15N C158 H15O 107.8 . . ?
C160 C159 C158 112.9(10) . . ?
C160 C159 H15P 109.0 . . ?
C158 C159 H15P 109.0 . . ?
C160 C159 H15Q 109.0 . . ?
C158 C159 H15Q 109.0 . . ?
H15P C159 H15Q 107.8 . . ?
C159 C160 H16C 109.5 . . ?
C159 C160 H16D 109.5 . . ?
H16C C160 H16D 109.5 . . ?
C159 C160 H16E 109.5 . . ?
H16C C160 H16E 109.5 . . ?
H16D C160 H16E 109.5 . . ?
C162 C161 Cl1 113.7(8) . . ?
C162 C161 H16F 108.8 . . ?
Cl1 C161 H16F 108.8 . . ?
C162 C161 H16G 108.8 . . ?
Cl1 C161 H16G 108.8 . . ?
H16F C161 H16G 107.7 . . ?
C161 C162 Cl2 111.9(8) . . ?
C161 C162 H16H 109.2 . . ?
Cl2 C162 H16H 109.2 . . ?
C161 C162 H16I 109.2 . . ?
Cl2 C162 H16I 109.2 . . ?
H16H C162 H16I 107.9 . . ?
C164 C163 Cl3 116.7(9) . . ?
C164 C163 H16J 108.1 . . ?
Cl3 C163 H16J 108.1 . . ?
C164 C163 H16K 108.1 . . ?
Cl3 C163 H16K 108.1 . . ?
H16J C163 H16K 107.3 . . ?
C163 C164 Cl4 108.9(9) . . ?
C163 C164 H16L 109.9 . . ?
Cl4 C164 H16L 109.9 . . ?
C163 C164 H16M 109.9 . . ?
Cl4 C164 H16M 109.9 . . ?
H16L C164 H16M 108.3 . . ?

loop_
_geom_bond_atom_site_label_1
_geom_bond_atom_site_label_2
_geom_bond_distance
_geom_bond_site_symmetry_2
_geom_bond_publ_flag
Sn1 C37 2.132(14) . ?
Sn1 C33 2.135(9) . ?
Sn1 C37A 2.149(14) . ?
Sn1 S4 2.403(2) . ?
Sn1 S3 2.429(2) . ?
Ni1 S1 2.164(2) . ?
Ni1 P2 2.168(2) . ?
Ni1 S2 2.170(2) . ?
Ni1 P1 2.170(2) . ?
S1 C1 1.749(8) . ?
S2 C2 1.749(8) . ?
S3 C3 1.770(7) . ?
S4 C4 1.776(8) . ?
P1 C13 1.830(8) . ?
P1 C31 1.830(8) . ?
P1 C7 1.835(8) . ?
P2 C25 1.842(8) . ?
P2 C32 1.843(9) . ?
P2 C19 1.849(8) . ?
C1 C5 1.398(11) . ?
C1 C2 1.398(11) . ?
C2 C6 1.398(11) . ?
C3 C5 1.390(11) . ?
C3 C4 1.410(10) . ?
C4 C6 1.381(11) . ?
C5 H5 0.9500 . ?
C6 H6 0.9500 . ?
C7 C12 1.528(11) . ?
C7 C8 1.540(10) . ?
C7 H7 1.0000 . ?
C8 C9 1.521(11) . ?
C8 H8A 0.9900 . ?
C8 H8B 0.9900 . ?
C9 C10 1.530(12) . ?
C9 H9A 0.9900 . ?
C9 H9B 0.9900 . ?
C10 C11 1.520(13) . ?
C10 H10A 0.9900 . ?
C10 H10B 0.9900 . ?
C11 C12 1.533(12) . ?
C11 H11A 0.9900 . ?
C11 H11B 0.9900 . ?
C12 H12A 0.9900 . ?
C12 H12B 0.9900 . ?
C13 C14 1.526(11) . ?
C13 C18 1.540(12) . ?
C13 H13 1.0000 . ?
C14 C15 1.535(11) . ?
C14 H14A 0.9900 . ?
C14 H14B 0.9900 . ?
C15 C16 1.523(13) . ?
C15 H15A 0.9900 . ?
C15 H15B 0.9900 . ?
C16 C17 1.537(13) . ?
C16 H16A 0.9900 . ?
C16 H16B 0.9900 . ?
C17 C18 1.518(12) . ?
C17 H17A 0.9900 . ?
C17 H17B 0.9900 . ?
C18 H18A 0.9900 . ?
C18 H18B 0.9900 . ?
C19 C20 1.529(12) . ?
C19 C24 1.545(11) . ?
C19 H19 1.0000 . ?
C20 C21 1.529(11) . ?
C20 H20A 0.9900 . ?
C20 H20B 0.9900 . ?
C21 C22 1.512(12) . ?
C21 H21A 0.9900 . ?
C21 H21B 0.9900 . ?
C22 C23 1.515(13) . ?
C22 H22A 0.9900 . ?
C22 H22B 0.9900 . ?
C23 C24 1.548(12) . ?
C23 H23A 0.9900 . ?
C23 H23B 0.9900 . ?
C24 H24A 0.9900 . ?
C24 H24B 0.9900 . ?
C25 C26 1.543(12) . ?
C25 C30 1.544(11) . ?
C25 H25 1.0000 . ?
C26 C27 1.516(12) . ?
C26 H26A 0.9900 . ?
C26 H26B 0.9900 . ?
C27 C28 1.517(12) . ?
C27 H27A 0.9900 . ?
C27 H27B 0.9900 . ?
C28 C29 1.516(12) . ?
C28 H28A 0.9900 . ?
C28 H28B 0.9900 . ?
C29 C30 1.519(11) . ?
C29 H29A 0.9900 . ?
C29 H29B 0.9900 . ?
C30 H30A 0.9900 . ?
C30 H30B 0.9900 . ?
C31 C32 1.536(11) . ?
C31 H31A 0.9900 . ?
C31 H31B 0.9900 . ?
C32 H32A 0.9900 . ?
C32 H32B 0.9900 . ?
C33 C34 1.517(10) . ?
C33 H33A 0.9900 . ?
C33 H33B 0.9900 . ?
C34 C35 1.528(10) . ?
C34 H34A 0.9900 . ?
C34 H34B 0.9900 . ?
C35 C36 1.513(10) . ?
C35 H35A 0.9900 . ?
C35 H35B 0.9900 . ?
C36 H36A 0.9800 . ?
C36 H36B 0.9800 . ?
C36 H36C 0.9800 . ?
C34A C35A 1.530(10) . ?
C34A H34C 0.9900 . ?
C34A H34D 0.9900 . ?
C35A C36A 1.517(10) . ?
C35A H35C 0.9900 . ?
C35A H35D 0.9900 . ?
C36A H36D 0.9800 . ?
C36A H36E 0.9800 . ?
C36A H36F 0.9800 . ?
C37 C38 1.534(10) . ?
C37 H37A 0.9900 . ?
C37 H37B 0.9900 . ?
C38 C39 1.495(10) . ?
C38 H38A 0.9900 . ?
C38 H38B 0.9900 . ?
C39 C40 1.539(10) . ?
C39 H39A 0.9900 . ?
C39 H39B 0.9900 . ?
C40 H40A 0.9800 . ?
C40 H40B 0.9800 . ?
C40 H40C 0.9800 . ?
C37A C38A 1.534(10) . ?
C37A H37C 0.9900 . ?
C37A H37D 0.9900 . ?
C38A C39A 1.495(10) . ?
C38A H38C 0.9900 . ?
C38A H38D 0.9900 . ?
C39A C40A 1.539(10) . ?
C39A H39C 0.9900 . ?
C39A H39D 0.9900 . ?
C40A H40D 0.9800 . ?
C40A H40E 0.9800 . ?
C40A H40F 0.9800 . ?
Sn2 C77 2.140(7) . ?
Sn2 C73 2.153(7) . ?
Sn2 S8 2.4058(18) . ?
Sn2 S7 2.4277(19) . ?
Ni2 P4 2.170(2) . ?
Ni2 P3 2.172(2) . ?
Ni2 S5 2.173(2) . ?
Ni2 S6 2.175(2) . ?
S5 C67 1.762(7) . ?
S6 C68 1.758(7) . ?
S7 C70 1.778(7) . ?
S8 C71 1.779(7) . ?
P3 C53 1.841(8) . ?
P3 C47 1.846(8) . ?
P3 C41 1.859(8) . ?
P4 C54 1.835(7) . ?
P4 C61 1.837(8) . ?
P4 C55 1.848(7) . ?
C41 C46 1.513(11) . ?
C41 C42 1.530(11) . ?
C41 H41 1.0000 . ?
C42 C43 1.534(11) . ?
C42 H42A 0.9900 . ?
C42 H42B 0.9900 . ?
C43 C44 1.519(12) . ?
C43 H43A 0.9900 . ?
C43 H43B 0.9900 . ?
C44 C45 1.513(11) . ?
C44 H44A 0.9900 . ?
C44 H44B 0.9900 . ?
C45 C46 1.519(11) . ?
C45 H45A 0.9900 . ?
C45 H45B 0.9900 . ?
C46 H46A 0.9900 . ?
C46 H46B 0.9900 . ?
C47 C52 1.524(11) . ?
C47 C48 1.540(10) . ?
C47 H47 1.0000 . ?
C48 C49 1.542(12) . ?
C48 H48A 0.9900 . ?
C48 H48B 0.9900 . ?
C49 C50 1.539(13) . ?
C49 H49A 0.9900 . ?
C49 H49B 0.9900 . ?
C50 C51 1.512(12) . ?
C50 H50A 0.9900 . ?
C50 H50B 0.9900 . ?
C51 C52 1.564(12) . ?
C51 H51A 0.9900 . ?
C51 H51B 0.9900 . ?
C52 H52A 0.9900 . ?
C52 H52B 0.9900 . ?
C53 C54 1.543(11) . ?
C53 H53A 0.9900 . ?
C53 H53B 0.9900 . ?
C54 H54A 0.9900 . ?
C54 H54B 0.9900 . ?
C55 C60 1.534(10) . ?
C55 C56 1.535(10) . ?
C55 H55 1.0000 . ?
C56 C57 1.515(10) . ?
C56 H56A 0.9900 . ?
C56 H56B 0.9900 . ?
C57 C58 1.530(11) . ?
C57 H57A 0.9900 . ?
C57 H57B 0.9900 . ?
C58 C59 1.515(11) . ?
C58 H58A 0.9900 . ?
C58 H58B 0.9900 . ?
C59 C60 1.527(10) . ?
C59 H59A 0.9900 . ?
C59 H59B 0.9900 . ?
C60 H60A 0.9900 . ?
C60 H60B 0.9900 . ?
C61 C62 1.531(11) . ?
C61 C66 1.541(12) . ?
C61 H61 1.0000 . ?
C62 C63 1.551(12) . ?
C62 H62A 0.9900 . ?
C62 H62B 0.9900 . ?
C63 C64 1.535(13) . ?
C63 H63A 0.9900 . ?
C63 H63B 0.9900 . ?
C64 C65 1.478(14) . ?
C64 H64A 0.9900 . ?
C64 H64B 0.9900 . ?
C65 C66 1.539(13) . ?
C65 H65A 0.9900 . ?
C65 H65B 0.9900 . ?
C66 H66A 0.9900 . ?
C66 H66B 0.9900 . ?
C67 C68 1.383(10) . ?
C67 C72 1.412(10) . ?
C68 C69 1.405(10) . ?
C69 C70 1.387(10) . ?
C69 H69 0.9500 . ?
C70 C71 1.397(10) . ?
C71 C72 1.401(10) . ?
C72 H72 0.9500 . ?
C73 C74 1.505(11) . ?
C73 H73A 0.9900 . ?
C73 H73B 0.9900 . ?
C74 C75 1.460(12) . ?
C74 H74A 0.9900 . ?
C74 H74B 0.9900 . ?
C75 C76 1.529(11) . ?
C75 H75A 0.9900 . ?
C75 H75B 0.9900 . ?
C76 H76A 0.9800 . ?
C76 H76B 0.9800 . ?
C76 H76C 0.9800 . ?
C77 C78 1.513(10) . ?
C77 H77A 0.9900 . ?
C77 H77B 0.9900 . ?
C78 C79 1.522(11) . ?
C78 H78A 0.9900 . ?
C78 H78B 0.9900 . ?
C79 C80 1.514(12) . ?
C79 H79A 0.9900 . ?
C79 H79B 0.9900 . ?
C80 H80A 0.9800 . ?
C80 H80B 0.9800 . ?
C80 H80C 0.9800 . ?
Sn3 C117 2.116(9) . ?
Sn3 C113 2.161(8) . ?
Sn3 S11 2.432(2) . ?
Sn3 S12 2.442(2) . ?
Ni3 S9 2.164(3) . ?
Ni3 S10 2.168(2) . ?
Ni3 P5 2.172(2) . ?
Ni3 P6 2.188(2) . ?
S9 C107 1.759(8) . ?
S10 C108 1.753(8) . ?
S11 C110 1.786(7) . ?
S12 C111 1.792(8) . ?
P5 C81 1.817(9) . ?
P5 C87 1.848(9) . ?
P5 C93 1.869(10) . ?
P6 C94 1.839(8) . ?
P6 C101 1.843(9) . ?
P6 C95 1.847(9) . ?
C81 C82 1.535(13) . ?
C81 C86 1.548(11) . ?
C81 H81 1.0000 . ?
C82 C83 1.510(13) . ?
C82 H82A 0.9900 . ?
C82 H82B 0.9900 . ?
C83 C84 1.522(14) . ?
C83 H83A 0.9900 . ?
C83 H83B 0.9900 . ?
C84 C85 1.530(15) . ?
C84 H84A 0.9900 . ?
C84 H84B 0.9900 . ?
C85 C86 1.502(13) . ?
C85 H85A 0.9900 . ?
C85 H85B 0.9900 . ?
C86 H86A 0.9900 . ?
C86 H86B 0.9900 . ?
C87 C88 1.528(12) . ?
C87 C92 1.537(11) . ?
C87 H87 1.0000 . ?
C88 C89 1.526(13) . ?
C88 H88A 0.9900 . ?
C88 H88B 0.9900 . ?
C89 C90 1.495(14) . ?
C89 H89A 0.9900 . ?
C89 H89B 0.9900 . ?
C90 C91 1.507(14) . ?
C90 H90A 0.9900 . ?
C90 H90B 0.9900 . ?
C91 C92 1.530(13) . ?
C91 H91A 0.9900 . ?
C91 H91B 0.9900 . ?
C92 H92A 0.9900 . ?
C92 H92B 0.9900 . ?
C93 C94 1.530(12) . ?
C93 H93A 0.9900 . ?
C93 H93B 0.9900 . ?
C94 H94A 0.9900 . ?
C94 H94B 0.9900 . ?
C95 C100 1.528(12) . ?
C95 C96 1.553(12) . ?
C95 H95 1.0000 . ?
C96 C97 1.514(12) . ?
C96 H96A 0.9900 . ?
C96 H96B 0.9900 . ?
C97 C98 1.514(14) . ?
C97 H97A 0.9900 . ?
C97 H97B 0.9900 . ?
C98 C99 1.512(13) . ?
C98 H98A 0.9900 . ?
C98 H98B 0.9900 . ?
C99 C100 1.532(12) . ?
C99 H99A 0.9900 . ?
C99 H99B 0.9900 . ?
C100 H10C 0.9900 . ?
C100 H10D 0.9900 . ?
C101 C102 1.527(12) . ?
C101 C106 1.537(13) . ?
C101 H101 1.0000 . ?
C102 C103 1.521(13) . ?
C102 H10E 0.9900 . ?
C102 H10F 0.9900 . ?
C103 C104 1.518(16) . ?
C103 H10G 0.9900 . ?
C103 H10H 0.9900 . ?
C104 C105 1.514(16) . ?
C104 H10I 0.9900 . ?
C104 H10J 0.9900 . ?
C105 C106 1.524(14) . ?
C105 H10K 0.9900 . ?
C105 H10L 0.9900 . ?
C106 H10M 0.9900 . ?
C106 H10N 0.9900 . ?
C107 C108 1.380(11) . ?
C107 C112 1.384(12) . ?
C108 C109 1.414(10) . ?
C109 C110 1.388(11) . ?
C109 H109 0.9500 . ?
C110 C111 1.410(11) . ?
C111 C112 1.396(10) . ?
C112 H112 0.9500 . ?
C113 C114 1.522(12) . ?
C113 H11C 0.9900 . ?
C113 H11D 0.9900 . ?
C114 C115 1.513(15) . ?
C114 H11E 0.9900 . ?
C114 H11F 0.9900 . ?
C115 C116 1.530(15) . ?
C115 H11G 0.9900 . ?
C115 H11H 0.9900 . ?
C116 H11I 0.9800 . ?
C116 H11J 0.9800 . ?
C116 H11K 0.9800 . ?
C117 C118 1.501(13) . ?
C117 H11L 0.9900 . ?
C117 H11M 0.9900 . ?
C118 C119 1.583(15) . ?
C118 H11N 0.9900 . ?
C118 H11O 0.9900 . ?
C119 C120 1.501(17) . ?
C119 H11P 0.9900 . ?
C119 H11Q 0.9900 . ?
C120 H12C 0.9800 . ?
C120 H12D 0.9800 . ?
C120 H12E 0.9800 . ?
Sn4 C157 2.136(8) . ?
Sn4 C153 2.163(9) . ?
Sn4 S15 2.425(2) . ?
Sn4 S16 2.449(2) . ?
Ni4 S14 2.166(2) . ?
Ni4 S13 2.167(2) . ?
Ni4 P7 2.177(2) . ?
Ni4 P8 2.186(2) . ?
S13 C147 1.756(7) . ?
S14 C148 1.764(8) . ?
S15 C150 1.775(8) . ?
S16 C151 1.771(8) . ?
P7 C127 1.834(9) . ?
P7 C133 1.837(8) . ?
P7 C121 1.846(8) . ?
P8 C141 1.843(8) . ?
P8 C135 1.844(8) . ?
P8 C134 1.849(7) . ?
C121 C122 1.531(11) . ?
C121 C126 1.543(11) . ?
C121 H121 1.0000 . ?
C122 C123 1.528(11) . ?
C122 H12F 0.9900 . ?
C122 H12G 0.9900 . ?
C123 C124 1.501(12) . ?
C123 H12H 0.9900 . ?
C123 H12I 0.9900 . ?
C124 C125 1.509(12) . ?
C124 H12J 0.9900 . ?
C124 H12K 0.9900 . ?
C125 C126 1.540(11) . ?
C125 H12L 0.9900 . ?
C125 H12M 0.9900 . ?
C126 H12N 0.9900 . ?
C126 H12O 0.9900 . ?
C127 C128 1.530(11) . ?
C127 C132 1.533(12) . ?
C127 H127 1.0000 . ?
C128 C129 1.521(13) . ?
C128 H12P 0.9900 . ?
C128 H12Q 0.9900 . ?
C129 C130 1.543(15) . ?
C129 H12R 0.9900 . ?
C129 H12S 0.9900 . ?
C130 C131 1.531(13) . ?
C130 H13C 0.9900 . ?
C130 H13D 0.9900 . ?
C131 C132 1.505(13) . ?
C131 H13E 0.9900 . ?
C131 H13F 0.9900 . ?
C132 H13G 0.9900 . ?
C132 H13H 0.9900 . ?
C133 C134 1.527(11) . ?
C133 H13I 0.9900 . ?
C133 H13J 0.9900 . ?
C134 H13K 0.9900 . ?
C134 H13L 0.9900 . ?
C135 C140 1.514(11) . ?
C135 C136 1.536(11) . ?
C135 H135 1.0000 . ?
C136 C137 1.542(13) . ?
C136 H13M 0.9900 . ?
C136 H13N 0.9900 . ?
C137 C138 1.505(14) . ?
C137 H13O 0.9900 . ?
C137 H13P 0.9900 . ?
C138 C139 1.510(14) . ?
C138 H13Q 0.9900 . ?
C138 H13R 0.9900 . ?
C139 C140 1.550(12) . ?
C139 H13S 0.9900 . ?
C139 H13T 0.9900 . ?
C140 H14C 0.9900 . ?
C140 H14D 0.9900 . ?
C141 C142 1.515(11) . ?
C141 C146 1.540(11) . ?
C141 H141 1.0000 . ?
C142 C143 1.538(12) . ?
C142 H14E 0.9900 . ?
C142 H14F 0.9900 . ?
C143 C144 1.532(12) . ?
C143 H14G 0.9900 . ?
C143 H14H 0.9900 . ?
C144 C145 1.546(12) . ?
C144 H14I 0.9900 . ?
C144 H14J 0.9900 . ?
C145 C146 1.531(12) . ?
C145 H14K 0.9900 . ?
C145 H14L 0.9900 . ?
C146 H14M 0.9900 . ?
C146 H14N 0.9900 . ?
C147 C148 1.369(11) . ?
C147 C152 1.380(11) . ?
C148 C149 1.394(10) . ?
C149 C150 1.413(11) . ?
C149 H149 0.9500 . ?
C150 C151 1.421(11) . ?
C151 C152 1.402(10) . ?
C152 H152 0.9500 . ?
C153 C154 1.495(13) . ?
C153 H15C 0.9900 . ?
C153 H15D 0.9900 . ?
C154 C155 1.557(17) . ?
C154 H15E 0.9900 . ?
C154 H15F 0.9900 . ?
C155 C156 1.510(16) . ?
C155 H15G 0.9900 . ?
C155 H15H 0.9900 . ?
C156 H15I 0.9800 . ?
C156 H15J 0.9800 . ?
C156 H15K 0.9800 . ?
C157 C158 1.509(12) . ?
C157 H15L 0.9900 . ?
C157 H15M 0.9900 . ?
C158 C159 1.567(13) . ?
C158 H15N 0.9900 . ?
C158 H15O 0.9900 . ?
C159 C160 1.481(16) . ?
C159 H15P 0.9900 . ?
C159 H15Q 0.9900 . ?
C160 H16C 0.9800 . ?
C160 H16D 0.9800 . ?
C160 H16E 0.9800 . ?
Cl1 C161 1.777(11) . ?
Cl2 C162 1.781(11) . ?
C161 C162 1.461(14) . ?
C161 H16F 0.9900 . ?
C161 H16G 0.9900 . ?
C162 H16H 0.9900 . ?
C162 H16I 0.9900 . ?
Cl3 C163 1.748(11) . ?
Cl4 C164 1.810(15) . ?
C163 C164 1.467(16) . ?
C163 H16J 0.9900 . ?
C163 H16K 0.9900 . ?
C164 H16L 0.9900 . ?
C164 H16M 0.9900 . ?

loop_
_platon_squeeze_void_nr
_platon_squeeze_void_average_x
_platon_squeeze_void_average_y
_platon_squeeze_void_average_z
_platon_squeeze_void_volume
_platon_squeeze_void_count_electrons
_platon_squeeze_void_content
1 0.000 -0.001 0.000 361 102 ' '
2 0.000 0.424 0.500 361 103 ' '
3 0.190 0.356 0.267 15 3 ' '
4 0.190 0.144 0.767 15 2 ' '
5 0.284 0.812 0.244 49 11 ' '
6 0.284 0.688 0.744 49 10 ' '
7 0.500 0.966 0.000 379 107 ' '
8 0.500 0.531 0.500 379 107 ' '
9 0.716 0.312 0.256 49 10 ' '
10 0.716 0.188 0.756 49 9 ' '
11 0.810 0.856 0.233 15 3 ' '
12 0.810 0.644 0.733 15 2 ' '
